data_4131480
loop_
_publ_author_name
'Coxon, Thomas J.'
'Fern\'andez, Maitane'
'Barwick-Silk, James'
'McKay, Alasdair I.'
'Britton, Louisa E.'
'Weller, Andrew S.'
'Willis, Michael C.'

_publ_section_title
;
 Exploiting Carbonyl Groups to Control Intermolecular Rhodium-Catalyzed
 Alkene and Alkyne Hydroacylation.
;
_journal_issue 29
_journal_name_full 'Journal of the American Chemical Society'
_journal_page_first 10142
_journal_page_last 10149
_journal_paper_doi 10.1021/jacs.7b05713
_journal_volume 139
_journal_year 2017
_chemical_formula_moiety 'C50 H49 N O4 P2 Rh, C32 H12 B F24'
_chemical_formula_sum 'C82 H61 B F24 N O4 P2 Rh'
_chemical_formula_weight 1755.97
_space_group_crystal_system triclinic
_space_group_IT_number 2
_space_group_name_Hall '-P 1'
_space_group_name_H-M_alt 'P -1'
_atom_sites_solution_hydrogens mixed
_atom_sites_solution_primary dual
_audit_creation_date 2017-05-17
_audit_creation_method
;
Olex2 1.2
(compiled 2017.03.28 svn.r3405 for OlexSys, GUI svn.r5337)
;
_cell_angle_alpha 76.4510(10)
_cell_angle_beta 83.4360(10)
_cell_angle_gamma 69.5140(10)
_cell_formula_units_Z 2
_cell_length_a 12.8242(2)
_cell_length_b 16.9411(3)
_cell_length_c 19.1569(3)
_cell_measurement_reflns_used 51199
_cell_measurement_temperature 150.01(10)
_cell_measurement_theta_max 76.3180
_cell_measurement_theta_min 3.7690
_cell_volume 3787.85(11)
_computing_cell_refinement 'CrysAlisPro 1.171.38.43b (Rigaku OD, 2015)'
_computing_data_collection 'CrysAlisPro 1.171.38.43b (Rigaku OD, 2015)'
_computing_data_reduction 'CrysAlisPro 1.171.38.43b (Rigaku OD, 2015)'
_computing_molecular_graphics 'Olex2 (Dolomanov et al., 2009)'
_computing_publication_material 'Olex2 (Dolomanov et al., 2009)'
_computing_structure_refinement 'ShelXL (Sheldrick, 2015)'
_computing_structure_solution 'ShelXT (Sheldrick, 2015)'
_diffrn_ambient_environment N~2~
_diffrn_ambient_temperature 150.01(10)
_diffrn_detector 'CCD plate'
_diffrn_detector_area_resol_mean 10.5035
_diffrn_detector_type Atlas
_diffrn_measured_fraction_theta_full 1.000
_diffrn_measured_fraction_theta_max 0.992
_diffrn_measurement_details
;
List of Runs (angles in degrees, time in seconds):

  # Type    Start    End  Width  t~exp~   \w     \q     \k     \f   Frames
--------------------------------------------------------------------------
  1  \w    -48.00  23.00   1.00    1.00    --  -41.65  37.00  90.00   71
  2  \w    -48.00   9.00   1.00    1.00    --  -41.65  37.00  30.00   57
  3  \w    -30.00  17.00   1.00    1.00    --  -41.65  37.00-120.00   47
  4  \w    -91.00  -2.00   1.00    1.00    --  -41.65 125.00  90.00   89
  5  \w   -102.00 -26.00   1.00    1.00    --  -41.65 -37.00-120.00   76
  6  \w     53.00  94.00   1.00    1.00    --   41.65-125.00 -30.00   41
  7  \w     79.00 120.00   1.00    4.00    --  111.00-125.00 -30.00   41
  8  \w     95.00 121.00   1.00    4.00    --  111.00-125.00   0.00   26
  9  \w     91.00 141.00   1.00    4.00    --  111.00 -77.00 -30.00   50
 10  \w     94.00 155.00   1.00    4.00    --  111.00 -15.00   0.00   61
 11  \w     87.00 138.00   1.00    4.00    --  111.00 -77.00 120.00   51
 12  \w     94.00 121.00   1.00    4.00    --  111.00-125.00 120.00   27
 13  \w     78.00 103.00   1.00    4.00    --  111.00 -94.00   0.00   25
 14  \w     76.00 109.00   1.00    4.00    --  111.00 -94.00 -60.00   33
 15  \w     86.00 118.00   1.00    4.00    --  111.00-125.00 -90.00   32
 16  \w     74.00 120.00   1.00    4.00    --  111.00-125.00-180.00   46
 17  \w     57.00  86.00   1.00    4.00    --  111.00 -45.00-150.00   29
 18  \w     49.00 134.00   1.00    4.00    --  111.00 -61.00 -90.00   85
 19  \w     72.00 173.00   1.00    4.00    --  111.00  15.00 -90.00  101
 20  \w    105.00 158.00   1.00    4.00    --  111.00  30.00-180.00   53
 21  \w     56.00  82.00   1.00    4.00    --  111.00-125.00   0.00   26
 22  \w     44.00  70.00   1.00    4.00    --  111.00-125.00 -30.00   26
 23  \w     40.00  97.00   1.00    4.00    --  111.00-125.00 -60.00   57
 24  \w     40.00  71.00   1.00    4.00    --  111.00 -45.00  60.00   31
 25  \w     45.00  97.00   1.00    4.00    --  111.00 -45.00  90.00   52
 26  \w     65.00  90.00   1.00    4.00    --  111.00 -45.00 120.00   25
 27  \w     67.00  98.00   1.00    4.00    --  111.00 -45.00 150.00   31
 28  \w     57.00  87.00   1.00    4.00    --  111.00 -94.00 120.00   30
 29  \w     56.00 121.00   1.00    4.00    --  111.00-125.00  90.00   65
 30  \w     48.00  76.00   1.00    4.00    --  111.00 -45.00  30.00   28
 31  \w     41.00  80.00   1.00    4.00    --  111.00 -45.00   0.00   39
 32  \w     41.00  84.00   1.00    4.00    --  111.00 -30.00 -60.00   43
 33  \w     33.00  87.00   1.00    4.00    --  111.00 -15.00   0.00   54
 34  \w     42.00  90.00   1.00    4.00    --  111.00 -30.00 120.00   48
 35  \w     33.00  59.00   1.00    4.00    --  111.00 -94.00   0.00   26
 36  \w     32.00 154.00   1.00    4.00    --  111.00 -15.00-120.00  122
 37  \w     10.00  60.00   1.00    1.00    --   41.65  77.00-180.00   50
 38  \w     -8.00  17.00   1.00    1.00    --   34.00 102.00 -85.63   25
 39  \w      2.00  27.00   1.00    1.00    --   38.00  90.00  70.37   25
 40  \w   -114.00 -80.00   1.00    1.00    --  -41.65 -37.00  60.00   34
 41  \w    -49.00  10.00   1.00    1.00    --  -41.65  37.00 -30.00   59
 42  \w   -114.00 -53.00   1.00    1.00    --  -41.65 -37.00 -30.00   61
 43  \w    -64.00 -19.00   1.00    1.00    --  -41.65 -37.00  60.00   45
 44  \w    -48.00 -21.00   1.00    1.00    --  -41.65 -37.00 -30.00   27
 45  \w     17.00  42.00   1.00    1.00    --   50.00  82.00 -23.76   25
 46  \w     19.00  44.00   1.00    1.00    --   50.00  81.00 -70.60   25
 47  \w     22.00  47.00   1.00    1.00    --   54.00  78.00-127.76   25
 48  \w     22.00  47.00   1.00    1.00    --   54.00  78.00  35.82   25
 49  \w     22.00  47.00   1.00    1.00    --   54.00  78.00  92.44   25
 50  \w     22.00  48.00   1.00    1.00    --   54.00  78.00 137.51   26
 51  \w     35.00  66.00   1.00    1.00    --   66.00  75.00 112.71   31
 52  \w     35.00  61.00   1.00    1.00    --   66.00  75.00 -31.83   26
 53  \w     39.00  68.00   1.00    1.00    --   70.00  77.00-135.57   29
 54  \w    118.00 143.00   1.00    1.00    --   70.00  76.00  -7.85   25
 55  \w     39.00  65.00   1.00    1.00    --   70.00  76.00  -7.85   26
 56  \w     40.00  66.00   1.00    1.00    --   70.00  77.00 137.70   26
 57  \w     39.00  65.00   1.00    1.00    --   70.00  77.00-101.05   26
 58  \w     39.00  72.00   1.00    1.00    --   70.00  75.00 -69.99   33
 59  \w     39.00 103.00   1.00    1.00    --   70.00  76.00 172.22   64
 60  \w     39.00  65.00   1.00    1.00    --   70.00  77.00  25.97   26
 61  \w     92.00 124.00   1.00    1.00    --   70.00  75.00  61.09   32
 62  \w     39.00  82.00   1.00    1.00    --   70.00  75.00  61.09   43
 63  \w     80.00 106.00   1.00    4.00    --  111.00  77.00  60.00   26
 64  \w     80.00 107.00   1.00    4.00    --  111.00  77.00 150.00   27
 65  \w    132.00 158.00   1.00    4.00    --  111.00  77.00 -60.00   26
 66  \w     80.00 113.00   1.00    4.00    --  111.00  77.00-180.00   33
 67  \w    117.00 143.00   1.00    4.00    --  111.00  77.00  60.00   26
 68  \w     80.00 106.00   1.00    4.00    --  111.00  77.00 -90.00   26
 69  \w    121.00 147.00   1.00    4.00    --  111.00  77.00  30.00   26
 70  \w     84.00 115.00   1.00    4.00    --  111.00  61.00 150.00   31
 71  \w     80.00 120.00   1.00    4.00    --  111.00  77.00  30.00   40
 72  \w     80.00 129.00   1.00    4.00    --  111.00  77.00 -60.00   49
 73  \w     80.00 118.00   1.00    4.00    --  111.00  77.00-120.00   38
 74  \w     83.00 126.00   1.00    4.00    --  111.00  61.00 -60.00   43
 75  \w     81.00 106.00   1.00    4.00    --  111.00  77.00 120.00   25
 76  \w     84.00 149.00   1.00    4.00    --  111.00  61.00 120.00   65
 77  \w     85.00 168.00   1.00    4.00    --  111.00  61.00 -30.00   83
 78  \w    119.00 145.00   1.00    4.00    --  111.00  77.00  90.00   26
 79  \w     80.00 110.00   1.00    4.00    --  111.00  77.00  90.00   30
 80  \w     83.00 165.00   1.00    4.00    --  111.00  61.00  60.00   82
 81  \w    119.00 145.00   1.00    4.00    --  111.00  61.00  90.00   26
 82  \w     83.00 111.00   1.00    4.00    --  111.00  61.00  90.00   28
 83  \w     80.00 106.00   1.00    4.00    --  111.00  77.00 -30.00   26
 84  \w     84.00 134.00   1.00    4.00    --  111.00  61.00  30.00   50
 85  \w     83.00 109.00   1.00    4.00    --  111.00  61.00-120.00   26
 86  \w     81.00 107.00   1.00    4.00    --  111.00  70.00-146.00   26
 87  \w     83.00 146.00   1.00    4.00    --  111.00  61.00 -90.00   63
 88  \w     83.00 177.00   1.00    4.00    --  111.00  61.00   0.00   94
 89  \w     80.00 126.00   1.00    4.00    --  111.00  77.00   0.00   46
 90  \w     83.00 121.00   1.00    4.00    --  111.00  61.00-180.00   38
;
_diffrn_measurement_device 'four-circle diffractometer'
_diffrn_measurement_device_type 'SuperNova, Dual, Cu at zero, Atlas'
_diffrn_measurement_method '\w scans'
_diffrn_orient_matrix_type 'CrysAlisPro convention (1999,Acta A55,543-557)'
_diffrn_orient_matrix_UB_11 0.0921741000
_diffrn_orient_matrix_UB_12 -0.0452697000
_diffrn_orient_matrix_UB_13 0.0551593000
_diffrn_orient_matrix_UB_21 0.0598528000
_diffrn_orient_matrix_UB_22 0.0648666000
_diffrn_orient_matrix_UB_23 -0.0349614000
_diffrn_orient_matrix_UB_31 -0.0662396000
_diffrn_orient_matrix_UB_32 0.0599668000
_diffrn_orient_matrix_UB_33 0.0508571000
_diffrn_radiation_monochromator mirror
_diffrn_radiation_probe x-ray
_diffrn_radiation_type CuK\a
_diffrn_radiation_wavelength 1.54184
_diffrn_reflns_av_R_equivalents 0.0261
_diffrn_reflns_av_unetI/netI 0.0149
_diffrn_reflns_Laue_measured_fraction_full 1.000
_diffrn_reflns_Laue_measured_fraction_max 0.992
_diffrn_reflns_limit_h_max 16
_diffrn_reflns_limit_h_min -16
_diffrn_reflns_limit_k_max 21
_diffrn_reflns_limit_k_min -21
_diffrn_reflns_limit_l_max 24
_diffrn_reflns_limit_l_min -24
_diffrn_reflns_number 89642
_diffrn_reflns_point_group_measured_fraction_full 1.000
_diffrn_reflns_point_group_measured_fraction_max 0.992
_diffrn_reflns_theta_full 67.684
_diffrn_reflns_theta_max 76.371
_diffrn_reflns_theta_min 3.682
_diffrn_source 'micro-focus sealed X-ray tube'
_diffrn_source_type 'SuperNova (Cu) X-ray Source'
_exptl_absorpt_coefficient_mu 3.213
_exptl_absorpt_correction_T_max 1.00000
_exptl_absorpt_correction_T_min 0.65190
_exptl_absorpt_correction_type multi-scan
_exptl_absorpt_process_details
;
CrysAlisPro 1.171.38.43b (Rigaku Oxford Diffraction, 2015)
Empirical absorption correction using spherical harmonics,
 implemented in SCALE3 ABSPACK scaling algorithm.
;
_exptl_crystal_colour 'light yellow'
_exptl_crystal_colour_modifier light
_exptl_crystal_colour_primary yellow
_exptl_crystal_density_diffrn 1.540
_exptl_crystal_description block
_exptl_crystal_F_000 1776
_exptl_crystal_size_max 0.32
_exptl_crystal_size_mid 0.22
_exptl_crystal_size_min 0.18
_refine_diff_density_max 0.534
_refine_diff_density_min -0.476
_refine_diff_density_rms 0.047
_refine_ls_extinction_method none
_refine_ls_goodness_of_fit_ref 1.017
_refine_ls_hydrogen_treatment mixed
_refine_ls_matrix_type full
_refine_ls_number_parameters 1228
_refine_ls_number_reflns 15768
_refine_ls_number_restraints 723
_refine_ls_restrained_S_all 1.113
_refine_ls_R_factor_all 0.0284
_refine_ls_R_factor_gt 0.0272
_refine_ls_shift/su_max 0.004
_refine_ls_shift/su_mean 0.000
_refine_ls_structure_factor_coef Fsqd
_refine_ls_weighting_details 'w=1/[\s^2^(Fo^2^)+(0.0373P)^2^+2.1776P] where P=(Fo^2^+2Fc^2^)/3'
_refine_ls_weighting_scheme calc
_refine_ls_wR_factor_gt 0.0701
_refine_ls_wR_factor_ref 0.0713
_reflns_Friedel_coverage 0.000
_reflns_number_gt 15179
_reflns_number_total 15768
_reflns_threshold_expression 'I > 2\s(I)'
_cod_data_source_file ja7b05713_si_001.cif
_cod_data_source_block 083aim16
_cod_database_code 4131480
_shelx_shelxl_version_number 2014/7
_chemical_oxdiff_formula 'Rh1 P2 O4 B1 N1 C82 F24 H61'
_chemical_oxdiff_usercomment ' '
_shelx_space_group_comment
;
The symmetry employed for this shelxl refinement is uniquely defined
by the following loop, which should always be used as a source of
symmetry information in preference to the above space-group names.
They are only intended as comments.
;
_reflns_odcompleteness_completeness 99.92
_reflns_odcompleteness_iscentric 1
_reflns_odcompleteness_theta 74.33
_olex2_refinement_description
;
1. Fixed Uiso
 At 1.2 times of:
  All C(H) groups, All C(H,H) groups, All C(H,H,H,H) groups
 At 1.5 times of:
  All C(H,H,H) groups
2. Restrained distances
 F15-F13 \\sim F15-F14 \\sim F13-F14 \\sim F15A-F14A \\sim F15A-F13A \\sim
F14A-F13A
 with sigma of 0.04
 C73-F15 \\sim C73-F13 \\sim C73-F14 \\sim C73-F15A \\sim C73-F14A \\sim
C73-F13A
 with sigma of 0.02
 F10-F11 \\sim F10-F12 \\sim F11-F12 \\sim F10A-F11A \\sim F10A-F12A \\sim
F11A-F12A
 with sigma of 0.04
 C66-F10 \\sim C66-F11 \\sim C66-F12 \\sim C66-F10A \\sim C66-F11A \\sim
C66-F12A
 with sigma of 0.02
 F2-F3 \\sim F2-F1 \\sim F3-F1 \\sim F1A-F2A \\sim F1A-F3A \\sim F2A-F3A
 with sigma of 0.04
 C57-F2 \\sim C57-F3 \\sim C57-F1 \\sim C57-F1A \\sim C57-F2A \\sim C57-F3A
 with sigma of 0.02
 F24-F23 \\sim F24-F22 \\sim F23-F22 \\sim F22A-F24A \\sim F22A-F23A \\sim
F24A-F23A
 with sigma of 0.04
 C82-F24 \\sim C82-F23 \\sim C82-F22 \\sim C82-C79 \\sim C82-F22A \\sim
C82-F24A \\sim C82-F23A
 with sigma of 0.02
 C45-C44A \\sim C45-C44
 with sigma of 0.02
 C44-C43 \\sim C44A-C43A
 with sigma of 0.02
 C35A-C34A \\sim C36A-C35A \\sim C36-C35 \\sim C35-C34 \\sim C38-C37 \\sim
C39A-C38A \\sim C39-C38 ~
 C38A-C37A \\sim C39-C34 \\sim C39A-C34A \\sim C37-C36 \\sim C37A-C36A
 with sigma of 0.02
 P2-C34 \\sim P2-C34A
 with sigma of 0.02
3. Uiso/Uaniso restraints and constraints
C73 \\sim F13 \\sim F15 \\sim F14: within 2A with sigma of 0.04 and sigma for
terminal atoms of 0.08
C73 \\sim F14A \\sim F13A \\sim F15A: within 2A with sigma of 0.01 and sigma
for terminal atoms of 0.02
C66 \\sim F10A \\sim F11A \\sim F12A: within 2A with sigma of 0.04 and sigma
for terminal atoms of 0.08
C66 \\sim F10 \\sim F11 \\sim F12: within 2A with sigma of 0.04 and sigma for
terminal atoms of 0.08
C57 \\sim F3A \\sim F1A \\sim F2A: within 2A with sigma of 0.04 and sigma for
terminal atoms of 0.08
C57 \\sim F1 \\sim F2 \\sim F3: within 2A with sigma of 0.01 and sigma for
terminal atoms of 0.02
C82 \\sim F22A \\sim F23A \\sim F24A: within 2A with sigma of 0.04 and sigma
for terminal atoms of 0.08
C82 \\sim F22 \\sim F23 \\sim F24: within 2A with sigma of 0.04 and sigma for
terminal atoms of 0.08
C42 \\sim C43 \\sim C44 \\sim C45: within 2A with sigma of 0.04 and sigma for
terminal atoms of 0.08
C42 \\sim C43A \\sim C44A \\sim C45: within 2A with sigma of 0.04 and sigma for
terminal atoms of 0.08
P2 \\sim C34 \\sim C35 \\sim C36 \\sim C37 \\sim C38 \\sim C39: within 2A with
sigma of 0.04 and sigma for terminal atoms of 0.08
P2 \\sim C34A \\sim C35A \\sim C36A \\sim C37A \\sim C38A \\sim C39A: within 2A
with sigma of 0.04 and sigma for terminal atoms of 0.08
4. Rigid body (RIGU) restrains
 C73, F13, F15, F14
 with sigma for 1-2 distances of 0.004 and sigma for 1-3 distances of 0.004
 C73, F14A, F13A, F15A
 with sigma for 1-2 distances of 0.004 and sigma for 1-3 distances of 0.004
 C66, F10A, F11A, F12A
 with sigma for 1-2 distances of 0.004 and sigma for 1-3 distances of 0.004
 C66, F10, F11, F12
 with sigma for 1-2 distances of 0.004 and sigma for 1-3 distances of 0.004
 C57, F3A, F1A, F2A
 with sigma for 1-2 distances of 0.004 and sigma for 1-3 distances of 0.004
 C57, F1, F2, F3
 with sigma for 1-2 distances of 0.004 and sigma for 1-3 distances of 0.004
 C82, F22A, F23A, F24A
 with sigma for 1-2 distances of 0.004 and sigma for 1-3 distances of 0.004
 C82, F22, F23, F24
 with sigma for 1-2 distances of 0.004 and sigma for 1-3 distances of 0.004
 C42, C43, C44, C45
 with sigma for 1-2 distances of 0.004 and sigma for 1-3 distances of 0.004
 C42, C43A, C44A, C45
 with sigma for 1-2 distances of 0.004 and sigma for 1-3 distances of 0.004
 P2, C34, C35, C36, C37, C38, C39
 with sigma for 1-2 distances of 0.004 and sigma for 1-3 distances of 0.004
 P2, C34A, C35A, C36A, C37A, C38A, C39A
 with sigma for 1-2 distances of 0.004 and sigma for 1-3 distances of 0.004
5. Others
 Sof(F15A)=Sof(F14A)=Sof(F13A)=1-FVAR(1)
 Sof(F15)=Sof(F13)=Sof(F14)=FVAR(1)
 Sof(F10A)=Sof(F11A)=Sof(F12A)=1-FVAR(2)
 Sof(F10)=Sof(F11)=Sof(F12)=FVAR(2)
 Sof(F1A)=Sof(F2A)=Sof(F3A)=1-FVAR(3)
 Sof(F2)=Sof(F3)=Sof(F1)=FVAR(3)
 Sof(F22A)=Sof(F24A)=Sof(F23A)=1-FVAR(4)
 Sof(F24)=Sof(F23)=Sof(F22)=FVAR(4)
 Sof(H45C)=Sof(H45D)=Sof(H42C)=Sof(H42D)=Sof(C43A)=Sof(H43C)=Sof(H43D)=
 Sof(C44A)=Sof(H44C)=Sof(H44D)=1-FVAR(5)
 Sof(H45A)=Sof(H45B)=Sof(H42A)=Sof(H42B)=Sof(C44)=Sof(H44A)=Sof(H44B)=Sof(C43)=
 Sof(H43A)=Sof(H43B)=FVAR(5)
 Sof(C37A)=Sof(H37A)=Sof(C36A)=Sof(H36A)=Sof(C39A)=Sof(H39A)=Sof(C35A)=
 Sof(H35A)=Sof(C38A)=Sof(H38A)=Sof(C34A)=1-FVAR(6)
 Sof(C34)=Sof(C39)=Sof(H39)=Sof(C35)=Sof(H35)=Sof(C36)=Sof(H36)=Sof(C38)=
 Sof(H38)=Sof(C37)=Sof(H37)=FVAR(6)
6.a Secondary CH2 refined with riding coordinates:
 C47(H47A,H47B), C45(H45A,H45B), C45(H45C,H45D), C42(H42A,H42B), C42(H42C,
 H42D), C48(H48A,H48B), C50(H50A,H50B), C44(H44A,H44B), C49(H49A,H49B),
 C43(H43A,H43B), C43A(H43C,H43D), C44A(H44C,H44D)
6.b Aromatic/amide H refined with riding coordinates:
 C56(H56), C54(H54), C14(H14), C52(H52), C15(H15), C78(H78), C60(H60),
 C80(H80), C16(H16), C64(H64), C2(H2), C68(H68), C29(H29), C76(H76), C32(H32),
 C31(H31), C72(H72), C6(H6), C30(H30), C9(H9), C10(H10), C62(H62), C11(H11),
 C70(H70), C12(H12), C8(H8), C33(H33), C23(H23), C3(H3), C25(H25), C4(H4),
 C39(H39), C5(H5), C24(H24), C35(H35), C36(H36), C38(H38), C37(H37), C37A(H37A),
  C36A(H36A), C39A(H39A), C35A(H35A), C38A(H38A)
6.c Idealised Me refined as rotating group:
 C21(H21A,H21B,H21C), C20(H20A,H20B,H20C)
;
_ins_header
;
TITL 083aim16 in P-1 
REM P-1 (#2 in standard setting)
CELL 1.54184  12.824179  16.941072  19.156878  76.4511  83.4357  69.5142
ZERR    2.00   0.000197   0.000271   0.000282   0.0013   0.0012   0.0014
LATT  1
SFAC C H B N O F P Rh
UNIT 164.00 130.00 2.00 2.00 8.00 48.00 4.00 2.00
TREF
HKLF 4
END
;
_olex2_submission_special_instructions 'No special instructions were received'
_oxdiff_exptl_absorpt_empirical_details
;
Empirical correction (ABSPACK) includes:
- Absorption correction using spherical harmonics
- Frame scaling
;
_oxdiff_exptl_absorpt_empirical_full_max 1.559
_oxdiff_exptl_absorpt_empirical_full_min 0.747

loop_
_space_group_symop_operation_xyz
'x, y, z'
'-x, -y, -z'

loop_
_atom_site_label
_atom_site_type_symbol
_atom_site_fract_x
_atom_site_fract_y
_atom_site_fract_z
_atom_site_U_iso_or_equiv
_atom_site_adp_type
_atom_site_occupancy
_atom_site_site_symmetry_order
_atom_site_calc_flag
_atom_site_refinement_flags_posn
_atom_site_refinement_flags_adp
_atom_site_refinement_flags_occupancy
_atom_site_disorder_assembly
_atom_site_disorder_group
Rh1 Rh 0.45625(2) 0.79554(2) 0.63946(2) 0.02064(4) Uani 1 1 d . . . . .
P1 P 0.63309(3) 0.74865(2) 0.67908(2) 0.02343(8) Uani 1 1 d . . . . .
P2 P 0.30519(3) 0.80191(2) 0.58421(2) 0.02587(8) Uani 1 1 d D U . . .
F17 F 0.81615(10) 0.92864(8) -0.05099(6) 0.0464(3) Uani 1 1 d . . . . .
O3 O 0.37784(9) 0.78565(7) 0.74552(6) 0.0264(2) Uani 1 1 d . . . . .
O1 O 0.50397(8) 0.65286(7) 0.63643(5) 0.0227(2) Uani 1 1 d . . . . .
F5 F 1.11410(10) 0.49784(9) 0.39990(6) 0.0555(3) Uani 1 1 d . . . . .
F6 F 1.04736(10) 0.56783(9) 0.48357(6) 0.0545(3) Uani 1 1 d . . . . .
F16 F 0.97543(12) 0.94429(9) -0.06023(7) 0.0596(4) Uani 1 1 d . . . . .
F8 F 0.53516(12) 0.60527(10) 0.01957(7) 0.0601(3) Uani 1 1 d . . . . .
F9 F 0.41169(11) 0.62413(11) 0.10375(8) 0.0625(4) Uani 1 1 d . . . . .
F4 F 1.11217(10) 0.62741(10) 0.38474(8) 0.0625(4) Uani 1 1 d . . . . .
F18 F 0.95944(13) 0.82908(8) -0.07746(6) 0.0593(4) Uani 1 1 d . . . . .
F7 F 0.57080(15) 0.52661(10) 0.12473(11) 0.0846(6) Uani 1 1 d . . . . .
O2 O 0.42303(13) 0.97439(8) 0.59732(7) 0.0464(3) Uani 1 1 d . . . . .
F24 F 0.9905(3) 0.31811(18) 0.26566(12) 0.0649(7) Uani 0.867(7) 1 d D U P A 1
F2 F 0.6371(7) 0.7743(5) 0.4527(4) 0.0706(19) Uani 0.480(13) 1 d D U P B 1
F20 F 1.19766(14) 0.44852(13) -0.00881(9) 0.0843(5) Uani 1 1 d . . . . .
F23 F 0.84637(19) 0.35930(14) 0.20381(17) 0.0703(8) Uani 0.867(7) 1 d D U P A 1
N1 N 0.27950(13) 0.85807(10) 0.82797(8) 0.0343(3) Uani 1 1 d . . . . .
F19 F 1.14540(14) 0.58326(13) -0.02240(8) 0.0824(5) Uani 1 1 d . . . . .
O4 O 0.25181(15) 0.83390(13) 0.97935(8) 0.0608(4) Uani 1 1 d . . . . .
F22 F 1.0010(3) 0.28663(12) 0.16260(13) 0.0844(10) Uani 0.867(7) 1 d D U P A 1
C56 C 0.93633(13) 0.61565(10) 0.30620(8) 0.0276(3) Uani 1 1 d . . . . .
H56 H 1.0020 0.5923 0.2808 0.033 Uiso 1 1 calc R . . . .
F21 F 1.26019(11) 0.50450(16) 0.05808(8) 0.0957(7) Uani 1 1 d . . . . .
C54 C 0.84417(14) 0.63908(11) 0.42034(8) 0.0293(3) Uani 1 1 d . . . . .
H54 H 0.8465 0.6345 0.4695 0.035 Uiso 1 1 calc R . . . .
C14 C 0.74728(13) 0.57753(11) 0.74773(9) 0.0311(3) Uani 1 1 d . . . . .
H14 H 0.7928 0.6000 0.7655 0.037 Uiso 1 1 calc R . . . .
C17 C 0.61345(13) 0.50759(10) 0.69257(8) 0.0257(3) Uani 1 1 d . . . . .
C27 C 0.41668(12) 0.62468(10) 0.62844(8) 0.0257(3) Uani 1 1 d . . . . .
C52 C 0.74052(12) 0.68502(9) 0.31138(8) 0.0237(3) Uani 1 1 d . . . . .
H52 H 0.6722 0.7113 0.2895 0.028 Uiso 1 1 calc R . . . .
C13 C 0.66119(12) 0.63256(10) 0.70243(8) 0.0250(3) Uani 1 1 d . . . . .
F15 F 1.1911(6) 0.7815(5) 0.2106(6) 0.089(2) Uani 0.518(10) 1 d D U P C 1
C59 C 0.71553(13) 0.70122(10) 0.15022(8) 0.0254(3) Uani 1 1 d . . . . .
C75 C 0.92373(12) 0.58533(10) 0.15544(8) 0.0249(3) Uani 1 1 d . . . . .
C41 C 0.34939(13) 0.93761(10) 0.71619(8) 0.0266(3) Uani 1 1 d . . . . .
C18 C 0.59393(12) 0.59578(10) 0.67776(8) 0.0228(3) Uani 1 1 d . . . . .
C51 C 0.83710(13) 0.65576(9) 0.26898(8) 0.0239(3) Uani 1 1 d . . . . .
C79 C 0.97708(15) 0.43004(11) 0.16483(9) 0.0345(4) Uani 1 1 d D . . . .
C19 C 0.54627(13) 0.47072(10) 0.65643(8) 0.0273(3) Uani 1 1 d . . . . .
C40 C 0.41049(13) 0.91641(10) 0.64352(8) 0.0278(3) Uani 1 1 d . . . . .
C15 C 0.76499(14) 0.49046(11) 0.76607(9) 0.0331(3) Uani 1 1 d . . . . .
H15 H 0.8210 0.4547 0.7973 0.040 Uiso 1 1 calc R . . . .
C78 C 1.06068(15) 0.43037(12) 0.11217(10) 0.0388(4) Uani 1 1 d . . . . .
H78 H 1.1051 0.3798 0.0979 0.047 Uiso 1 1 calc R . . . .
C46 C 0.33602(13) 0.85664(10) 0.76497(8) 0.0264(3) Uani 1 1 d . . . . .
C53 C 0.74417(13) 0.67576(10) 0.38546(8) 0.0260(3) Uani 1 1 d . . . . .
C7 C 0.66015(13) 0.77429(11) 0.76101(9) 0.0292(3) Uani 1 1 d . . . . .
C60 C 0.67143(13) 0.64399(11) 0.13255(8) 0.0283(3) Uani 1 1 d . . . . .
H60 H 0.7157 0.5864 0.1369 0.034 Uiso 1 1 calc R . . . .
C80 C 0.91197(13) 0.50540(10) 0.18689(8) 0.0283(3) Uani 1 1 d . . . . .
H80 H 0.8588 0.5026 0.2238 0.034 Uiso 1 1 calc R . . . .
C16 C 0.69997(14) 0.45577(11) 0.73824(9) 0.0312(3) Uani 1 1 d . . . . .
H16 H 0.7143 0.3966 0.7503 0.037 Uiso 1 1 calc R . . . .
C71 C 0.93951(14) 0.84719(10) 0.04192(9) 0.0289(3) Uani 1 1 d . . . . .
C77 C 1.07595(14) 0.50786(13) 0.08154(9) 0.0358(4) Uani 1 1 d . . . . .
C22 C 0.43168(14) 0.53734(11) 0.64150(9) 0.0301(3) Uani 1 1 d . . . . .
C26 C 0.31596(13) 0.68883(11) 0.60624(10) 0.0323(3) Uani 1 1 d . . . . .
C64 C 0.64422(14) 0.78685(11) 0.14158(8) 0.0298(3) Uani 1 1 d . . . . .
H64 H 0.6698 0.8274 0.1525 0.036 Uiso 1 1 calc R . . . .
C1 C 0.73925(13) 0.77022(11) 0.61379(8) 0.0283(3) Uani 1 1 d . . . . .
C2 C 0.84654(14) 0.71136(13) 0.61075(11) 0.0375(4) Uani 1 1 d . . . . .
H2 H 0.8664 0.6585 0.6430 0.045 Uiso 1 1 calc R . . . .
C67 C 0.89490(13) 0.74965(10) 0.14741(8) 0.0252(3) Uani 1 1 d . . . . .
C68 C 0.96567(14) 0.77051(10) 0.18485(9) 0.0296(3) Uani 1 1 d . . . . .
H68 H 0.9745 0.7464 0.2336 0.036 Uiso 1 1 calc R . . . .
F10 F 0.4010(3) 0.9375(2) 0.0551(2) 0.0912(15) Uani 0.737(6) 1 d D U P D 1
C55 C 0.94049(14) 0.60940(11) 0.37958(8) 0.0293(3) Uani 1 1 d . . . . .
C61 C 0.56339(14) 0.67028(12) 0.10862(9) 0.0334(3) Uani 1 1 d . . . . .
C29 C 0.13511(14) 0.83067(11) 0.68823(10) 0.0343(4) Uani 1 1 d . . . . .
H29 H 0.1797 0.7791 0.7153 0.041 Uiso 1 1 calc R . . . .
C74 C 0.92312(15) 0.88683(11) -0.03606(9) 0.0341(4) Uani 1 1 d . . . . .
F3 F 0.6190(7) 0.6517(3) 0.4786(5) 0.090(3) Uani 0.480(13) 1 d D U P B 1
C28 C 0.16770(13) 0.85925(11) 0.61758(9) 0.0299(3) Uani 1 1 d . . . . .
C76 C 1.00847(13) 0.58377(11) 0.10216(8) 0.0294(3) Uani 1 1 d . . . . .
H76 H 1.0201 0.6352 0.0798 0.035 Uiso 1 1 calc R . . . .
C63 C 0.53654(14) 0.81359(12) 0.11729(9) 0.0345(4) Uani 1 1 d . . . . .
C32 C 0.00205(16) 0.98478(13) 0.60837(11) 0.0465(5) Uani 1 1 d . . . . .
H32 H -0.0426 1.0367 0.5818 0.056 Uiso 1 1 calc R . . . .
F11 F 0.5262(2) 0.96159(13) 0.0999(2) 0.0691(8) Uani 0.737(6) 1 d D U P D 1
C31 C -0.02955(15) 0.95561(13) 0.67821(12) 0.0443(4) Uani 1 1 d . . . . .
H31 H -0.0956 0.9878 0.6984 0.053 Uiso 1 1 calc R . . . .
C57 C 0.63984(15) 0.70841(12) 0.42922(9) 0.0339(3) Uani 1 1 d D U . . .
C72 C 0.88263(13) 0.79121(10) 0.07502(8) 0.0267(3) Uani 1 1 d . . . . .
H72 H 0.8346 0.7810 0.0481 0.032 Uiso 1 1 calc R . . . .
C6 C 0.71092(15) 0.84883(13) 0.56526(10) 0.0386(4) Uani 1 1 d . . . . .
H6 H 0.6389 0.8879 0.5663 0.046 Uiso 1 1 calc R . . . .
C69 C 1.02324(15) 0.82605(11) 0.15166(10) 0.0347(4) Uani 1 1 d . . . . .
C30 C 0.03660(15) 0.87871(13) 0.71843(11) 0.0409(4) Uani 1 1 d . . . . .
H30 H 0.0151 0.8593 0.7655 0.049 Uiso 1 1 calc R . . . .
C9 C 0.72841(19) 0.85587(15) 0.82077(11) 0.0482(5) Uani 1 1 d . . . . .
H9 H 0.7671 0.8936 0.8190 0.058 Uiso 1 1 calc R . . . .
C10 C 0.68044(18) 0.82584(15) 0.88485(11) 0.0487(5) Uani 1 1 d . . . . .
H10 H 0.6864 0.8438 0.9261 0.058 Uiso 1 1 calc R . . . .
C47 C 0.26132(17) 0.77984(13) 0.87134(10) 0.0409(4) Uani 1 1 d . . . . .
H47A H 0.3009 0.7313 0.8490 0.049 Uiso 1 1 calc R . . . .
H47B H 0.1826 0.7873 0.8739 0.049 Uiso 1 1 calc R . . . .
C62 C 0.49483(14) 0.75544(13) 0.10054(9) 0.0368(4) Uani 1 1 d . . . . .
H62 H 0.4229 0.7730 0.0844 0.044 Uiso 1 1 calc R . . . .
C11 C 0.62342(17) 0.76907(15) 0.88809(10) 0.0441(4) Uani 1 1 d . . . . .
H11 H 0.5928 0.7478 0.9317 0.053 Uiso 1 1 calc R . . . .
C70 C 1.01201(15) 0.86458(11) 0.07959(10) 0.0341(4) Uani 1 1 d . . . . .
H70 H 1.0517 0.9008 0.0572 0.041 Uiso 1 1 calc R . . . .
C34 C 0.3093(12) 0.8406(9) 0.4860(4) 0.0300(16) Uani 0.58(2) 1 d D U P E 1
C12 C 0.61197(15) 0.74393(13) 0.82591(9) 0.0356(4) Uani 1 1 d . . . . .
H12 H 0.5722 0.7069 0.8278 0.043 Uiso 1 1 calc R . . . .
C8 C 0.71924(16) 0.82997(13) 0.75869(10) 0.0380(4) Uani 1 1 d . . . . .
H8 H 0.7525 0.8498 0.7157 0.046 Uiso 1 1 calc R . . . .
C33 C 0.10063(15) 0.93684(12) 0.57748(10) 0.0390(4) Uani 1 1 d . . . . .
H33 H 0.1216 0.9565 0.5303 0.047 Uiso 1 1 calc R . . . .
C45 C 0.23714(14) 1.01238(11) 0.69678(10) 0.0348(4) Uani 1 1 d D U . . .
H45A H 0.1760 1.0006 0.7270 0.042 Uiso 0.667(10) 1 calc R . P F 1
H45B H 0.2208 1.0207 0.6468 0.042 Uiso 0.667(10) 1 calc R . P F 1
H45C H 0.2089 1.0072 0.6538 0.042 Uiso 0.333(10) 1 calc R . P F 2
H45D H 0.1823 1.0092 0.7357 0.042 Uiso 0.333(10) 1 calc R . P F 2
C23 C 0.33862(16) 0.51503(13) 0.63563(14) 0.0478(5) Uani 1 1 d . . . . .
H23 H 0.3455 0.4571 0.6447 0.057 Uiso 1 1 calc R . . . .
C3 C 0.92371(16) 0.73197(15) 0.55933(12) 0.0474(5) Uani 1 1 d . . . . .
H3 H 0.9949 0.6922 0.5566 0.057 Uiso 1 1 calc R . . . .
C58 C 1.05243(16) 0.57517(13) 0.41215(9) 0.0403(4) Uani 1 1 d . . . . .
B1 B 0.84081(14) 0.67328(11) 0.18085(9) 0.0235(3) Uani 1 1 d . . . . .
F1 F 0.5489(4) 0.7423(5) 0.3872(3) 0.0631(15) Uani 0.480(13) 1 d D U P B 1
C82 C 0.95597(19) 0.34872(12) 0.19925(11) 0.0455(5) Uani 1 1 d D U . . .
C25 C 0.22536(16) 0.66279(13) 0.60172(14) 0.0513(6) Uani 1 1 d . . . . .
H25 H 0.1567 0.7040 0.5884 0.062 Uiso 1 1 calc R . . . .
C4 C 0.89595(18) 0.81061(16) 0.51245(12) 0.0507(5) Uani 1 1 d . . . . .
H4 H 0.9487 0.8243 0.4789 0.061 Uiso 1 1 calc R . . . .
C21 C 0.60478(15) 0.45507(12) 0.58333(10) 0.0364(4) Uani 1 1 d . . . . .
H21A H 0.6106 0.5082 0.5547 0.055 Uiso 1 1 calc GR . . . .
H21B H 0.5622 0.4340 0.5587 0.055 Uiso 1 1 calc GR . . . .
H21C H 0.6780 0.4133 0.5912 0.055 Uiso 1 1 calc GR . . . .
C42 C 0.42095(16) 0.97799(11) 0.74791(10) 0.0362(4) Uani 1 1 d . U . . .
H42A H 0.4091 0.9705 0.7996 0.043 Uiso 0.667(10) 1 calc R . P F 1
H42B H 0.4995 0.9511 0.7372 0.043 Uiso 0.667(10) 1 calc R . P F 1
H42C H 0.4886 0.9768 0.7191 0.043 Uiso 0.333(10) 1 calc R . P F 2
H42D H 0.4401 0.9489 0.7971 0.043 Uiso 0.333(10) 1 calc R . P F 2
C81 C 1.17026(16) 0.51033(17) 0.02796(11) 0.0497(5) Uani 1 1 d . . . . .
C39 C 0.3508(8) 0.9074(6) 0.4567(4) 0.0325(14) Uani 0.58(2) 1 d D U P E 1
H39 H 0.3775 0.9313 0.4868 0.039 Uiso 0.58(2) 1 calc R . P E 1
C5 C 0.78953(18) 0.86938(16) 0.51517(11) 0.0498(5) Uani 1 1 d . . . . .
H5 H 0.7707 0.9226 0.4835 0.060 Uiso 1 1 calc R . . . .
C65 C 0.52129(17) 0.60611(14) 0.08977(11) 0.0447(4) Uani 1 1 d . . . . .
C48 C 0.30247(19) 0.76219(16) 0.94610(11) 0.0518(5) Uani 1 1 d . . . . .
H48A H 0.2862 0.7124 0.9752 0.062 Uiso 1 1 calc R . . . .
H48B H 0.3826 0.7488 0.9436 0.062 Uiso 1 1 calc R . . . .
F12 F 0.4055(4) 0.92363(17) 0.16786(16) 0.0956(15) Uani 0.737(6) 1 d D U P D 1
C50 C 0.22989(17) 0.93204(14) 0.86272(10) 0.0434(4) Uani 1 1 d . . . . .
H50A H 0.1494 0.9478 0.8653 0.052 Uiso 1 1 calc R . . . .
H50B H 0.2491 0.9811 0.8350 0.052 Uiso 1 1 calc R . . . .
C66 C 0.46500(17) 0.90621(14) 0.10948(11) 0.0479(5) Uani 1 1 d D U . . .
C73 C 1.09969(19) 0.84299(13) 0.19554(12) 0.0494(5) Uani 1 1 d D U . . .
C24 C 0.23686(17) 0.57631(15) 0.61681(17) 0.0618(7) Uani 1 1 d . . . . .
H24 H 0.1759 0.5596 0.6142 0.074 Uiso 1 1 calc R . . . .
C44 C 0.2571(5) 1.0941(3) 0.7112(3) 0.0417(12) Uani 0.667(10) 1 d D U P F 1
H44A H 0.2255 1.1440 0.6735 0.050 Uiso 0.667(10) 1 calc R . P F 1
H44B H 0.2222 1.1066 0.7568 0.050 Uiso 0.667(10) 1 calc R . P F 1
C35 C 0.2706(8) 0.8058(7) 0.4389(5) 0.0412(16) Uani 0.58(2) 1 d D U P E 1
H35 H 0.2416 0.7616 0.4574 0.049 Uiso 0.58(2) 1 calc R . P E 1
C20 C 0.53949(19) 0.38504(13) 0.70179(12) 0.0463(5) Uani 1 1 d . . . . .
H20A H 0.6134 0.3450 0.7111 0.069 Uiso 1 1 calc GR . . . .
H20B H 0.5007 0.3620 0.6762 0.069 Uiso 1 1 calc GR . . . .
H20C H 0.5002 0.3944 0.7465 0.069 Uiso 1 1 calc GR . . . .
C36 C 0.2748(7) 0.8364(8) 0.3644(5) 0.048(2) Uani 0.58(2) 1 d D U P E 1
H36 H 0.2499 0.8122 0.3337 0.057 Uiso 0.58(2) 1 calc R . P E 1
C49 C 0.2740(2) 0.90756(17) 0.93764(12) 0.0591(6) Uani 1 1 d . . . . .
H49A H 0.3537 0.8962 0.9342 0.071 Uiso 1 1 calc R . . . .
H49B H 0.2399 0.9556 0.9615 0.071 Uiso 1 1 calc R . . . .
C38 C 0.3528(6) 0.9389(7) 0.3826(3) 0.0449(15) Uani 0.58(2) 1 d D U P E 1
H38 H 0.3790 0.9846 0.3637 0.054 Uiso 0.58(2) 1 calc R . P E 1
C37 C 0.3161(6) 0.9025(8) 0.3371(4) 0.0483(18) Uani 0.58(2) 1 d D U P E 1
H37 H 0.3193 0.9230 0.2877 0.058 Uiso 0.58(2) 1 calc R . P E 1
C43 C 0.3823(4) 1.07307(19) 0.7123(3) 0.0387(10) Uani 0.667(10) 1 d D U P F 1
H43A H 0.4147 1.0827 0.6641 0.046 Uiso 0.667(10) 1 calc R . P F 1
H43B H 0.4008 1.1069 0.7403 0.046 Uiso 0.667(10) 1 calc R . P F 1
F13 F 1.1173(6) 0.9145(3) 0.1752(3) 0.088(2) Uani 0.518(10) 1 d D U P C 1
F14 F 1.0517(4) 0.8488(5) 0.2669(2) 0.0893(18) Uani 0.518(10) 1 d D U P C 1
H H 0.5051(18) 0.8109(14) 0.5679(12) 0.040(6) Uiso 1 1 d . . . . .
F15A F 1.1643(7) 0.7734(4) 0.2327(5) 0.081(2) Uani 0.482(10) 1 d D U P C 2
F14A F 1.0532(4) 0.8985(4) 0.2298(4) 0.088(2) Uani 0.482(10) 1 d D U P C 2
F13A F 1.1766(5) 0.8746(5) 0.1489(2) 0.0835(19) Uani 0.482(10) 1 d D U P C 2
F10A F 0.3537(5) 0.9059(4) 0.1277(6) 0.092(3) Uani 0.263(6) 1 d D U P D 2
F11A F 0.4518(10) 0.9373(6) 0.0428(4) 0.084(3) Uani 0.263(6) 1 d D U P D 2
F12A F 0.4817(9) 0.9431(6) 0.1480(7) 0.099(4) Uani 0.263(6) 1 d D U P D 2
F1A F 0.6526(5) 0.6669(4) 0.5002(2) 0.0676(15) Uani 0.520(13) 1 d D U P B 2
F2A F 0.5541(5) 0.6972(7) 0.4109(5) 0.086(3) Uani 0.520(13) 1 d D U P B 2
F3A F 0.6164(7) 0.7881(3) 0.4348(4) 0.0710(19) Uani 0.520(13) 1 d D U P B 2
F22A F 0.8856(13) 0.3272(9) 0.1746(7) 0.059(4) Uani 0.133(7) 1 d D U P A 2
F24A F 1.0531(9) 0.2771(6) 0.1997(11) 0.070(4) Uani 0.133(7) 1 d D U P A 2
F23A F 0.9352(19) 0.3401(11) 0.2705(6) 0.067(4) Uani 0.133(7) 1 d D U P A 2
C43A C 0.3352(8) 1.0763(4) 0.7434(5) 0.043(2) Uani 0.333(10) 1 d D U P F 2
H43C H 0.2945 1.0819 0.7889 0.051 Uiso 0.333(10) 1 calc R . P F 2
H43D H 0.3758 1.1167 0.7323 0.051 Uiso 0.333(10) 1 calc R . P F 2
C44A C 0.2560(10) 1.0942(7) 0.6848(6) 0.042(2) Uani 0.333(10) 1 d D U P F 2
H44C H 0.1874 1.1408 0.6904 0.050 Uiso 0.333(10) 1 calc R . P F 2
H44D H 0.2896 1.1078 0.6375 0.050 Uiso 0.333(10) 1 calc R . P F 2
C37A C 0.2931(9) 0.8724(8) 0.3413(4) 0.039(2) Uani 0.42(2) 1 d D U P E 2
H37A H 0.2925 0.8868 0.2914 0.047 Uiso 0.42(2) 1 calc R . P E 2
C36A C 0.2483(11) 0.8106(8) 0.3782(5) 0.043(2) Uani 0.42(2) 1 d D U P E 2
H36A H 0.2175 0.7840 0.3529 0.052 Uiso 0.42(2) 1 calc R . P E 2
C39A C 0.3396(12) 0.8889(9) 0.4522(5) 0.036(2) Uani 0.42(2) 1 d D U P E 2
H39A H 0.3716 0.9145 0.4777 0.044 Uiso 0.42(2) 1 calc R . P E 2
C35A C 0.2485(11) 0.7880(8) 0.4519(5) 0.0350(19) Uani 0.42(2) 1 d D U P E 2
H35A H 0.2185 0.7463 0.4766 0.042 Uiso 0.42(2) 1 calc R . P E 2
C38A C 0.3385(8) 0.9127(9) 0.3776(5) 0.041(2) Uani 0.42(2) 1 d D U P E 2
H38A H 0.3679 0.9548 0.3529 0.049 Uiso 0.42(2) 1 calc R . P E 2
C34A C 0.2941(16) 0.8283(11) 0.4884(5) 0.029(2) Uani 0.42(2) 1 d D U P E 2

loop_
_atom_site_aniso_label
_atom_site_aniso_U_11
_atom_site_aniso_U_22
_atom_site_aniso_U_33
_atom_site_aniso_U_23
_atom_site_aniso_U_13
_atom_site_aniso_U_12
Rh1 0.01977(6) 0.02271(6) 0.01960(6) -0.00930(4) -0.00268(4) -0.00355(4)
P1 0.02142(17) 0.02793(18) 0.02251(17) -0.01015(14) -0.00430(13) -0.00593(14)
P2 0.02146(17) 0.02645(18) 0.02890(19) -0.01348(15) -0.00802(14) 0.00012(14)
F17 0.0420(6) 0.0550(7) 0.0351(5) -0.0004(5) -0.0112(5) -0.0103(5)
O3 0.0288(5) 0.0274(5) 0.0230(5) -0.0094(4) 0.0009(4) -0.0074(4)
O1 0.0202(5) 0.0232(5) 0.0248(5) -0.0079(4) -0.0061(4) -0.0039(4)
F5 0.0457(6) 0.0597(7) 0.0376(6) -0.0125(5) -0.0114(5) 0.0156(6)
F6 0.0467(6) 0.0784(9) 0.0269(5) -0.0149(5) -0.0121(5) -0.0008(6)
F16 0.0721(9) 0.0677(8) 0.0470(7) 0.0163(6) -0.0127(6) -0.0482(7)
F8 0.0599(8) 0.0836(10) 0.0560(8) -0.0390(7) 0.0035(6) -0.0335(7)
F9 0.0440(7) 0.0978(11) 0.0644(8) -0.0269(8) 0.0037(6) -0.0420(7)
F4 0.0383(6) 0.0827(10) 0.0636(8) 0.0015(7) -0.0166(6) -0.0231(6)
F18 0.0889(10) 0.0496(7) 0.0291(6) -0.0127(5) 0.0085(6) -0.0110(7)
F7 0.0915(11) 0.0509(8) 0.1240(14) 0.0068(8) -0.0621(11) -0.0373(8)
O2 0.0668(9) 0.0285(6) 0.0400(7) -0.0106(5) 0.0188(6) -0.0152(6)
F24 0.0921(18) 0.0489(13) 0.0520(10) 0.0069(8) -0.0354(11) -0.0227(12)
F2 0.055(3) 0.102(4) 0.087(3) -0.085(3) 0.027(2) -0.032(3)
F20 0.0674(10) 0.1230(14) 0.0772(10) -0.0753(11) 0.0336(8) -0.0258(10)
F23 0.0671(12) 0.0394(10) 0.1056(19) 0.0065(11) -0.0302(12) -0.0250(9)
N1 0.0380(8) 0.0404(8) 0.0263(7) -0.0142(6) 0.0050(6) -0.0124(6)
F19 0.0630(9) 0.1150(14) 0.0550(9) -0.0174(9) 0.0295(7) -0.0223(9)
O4 0.0661(10) 0.0856(12) 0.0270(7) -0.0199(7) 0.0045(6) -0.0174(9)
F22 0.142(3) 0.0368(9) 0.0743(14) -0.0300(9) 0.0040(15) -0.0209(12)
C56 0.0256(7) 0.0311(8) 0.0218(7) -0.0073(6) 0.0020(6) -0.0039(6)
F21 0.0362(7) 0.213(2) 0.0572(9) -0.0647(12) 0.0123(6) -0.0460(10)
C54 0.0357(8) 0.0329(8) 0.0189(7) -0.0071(6) 0.0013(6) -0.0107(7)
C14 0.0259(7) 0.0381(9) 0.0284(8) -0.0116(7) -0.0085(6) -0.0043(7)
C17 0.0257(7) 0.0265(7) 0.0220(7) -0.0079(6) -0.0002(6) -0.0037(6)
C27 0.0228(7) 0.0283(7) 0.0297(7) -0.0143(6) -0.0031(6) -0.0069(6)
C52 0.0246(7) 0.0230(7) 0.0248(7) -0.0080(5) 0.0010(5) -0.0081(6)
C13 0.0235(7) 0.0277(7) 0.0224(7) -0.0089(6) -0.0044(5) -0.0037(6)
F15 0.053(2) 0.081(4) 0.138(6) -0.038(4) -0.053(3) 0.000(2)
C59 0.0246(7) 0.0329(8) 0.0176(6) -0.0072(6) 0.0018(5) -0.0079(6)
C75 0.0221(7) 0.0317(8) 0.0210(7) -0.0097(6) -0.0033(5) -0.0055(6)
C41 0.0274(7) 0.0262(7) 0.0279(7) -0.0133(6) -0.0005(6) -0.0063(6)
C18 0.0205(6) 0.0259(7) 0.0192(6) -0.0073(5) -0.0031(5) -0.0019(5)
C51 0.0261(7) 0.0238(7) 0.0212(7) -0.0066(5) 0.0002(5) -0.0068(6)
C79 0.0372(9) 0.0317(8) 0.0333(8) -0.0127(7) -0.0117(7) -0.0029(7)
C19 0.0303(8) 0.0231(7) 0.0272(7) -0.0075(6) -0.0029(6) -0.0051(6)
C40 0.0290(8) 0.0268(7) 0.0282(8) -0.0111(6) 0.0010(6) -0.0073(6)
C15 0.0284(8) 0.0370(9) 0.0254(7) -0.0058(6) -0.0089(6) 0.0015(7)
C78 0.0323(9) 0.0425(10) 0.0393(9) -0.0257(8) -0.0089(7) 0.0038(7)
C46 0.0255(7) 0.0313(8) 0.0244(7) -0.0129(6) -0.0013(6) -0.0074(6)
C53 0.0291(8) 0.0254(7) 0.0254(7) -0.0100(6) 0.0053(6) -0.0104(6)
C7 0.0275(7) 0.0335(8) 0.0283(8) -0.0133(6) -0.0069(6) -0.0061(6)
C60 0.0270(7) 0.0350(8) 0.0219(7) -0.0065(6) 0.0001(6) -0.0093(6)
C80 0.0279(7) 0.0310(8) 0.0253(7) -0.0093(6) -0.0035(6) -0.0060(6)
C16 0.0328(8) 0.0264(8) 0.0271(8) -0.0044(6) -0.0033(6) -0.0011(6)
C71 0.0295(8) 0.0283(8) 0.0278(8) -0.0062(6) -0.0018(6) -0.0078(6)
C77 0.0255(8) 0.0543(11) 0.0278(8) -0.0220(8) -0.0024(6) -0.0046(7)
C22 0.0270(8) 0.0282(8) 0.0373(8) -0.0157(6) -0.0013(6) -0.0061(6)
C26 0.0242(7) 0.0292(8) 0.0475(10) -0.0203(7) -0.0089(7) -0.0035(6)
C64 0.0291(8) 0.0348(8) 0.0231(7) -0.0097(6) -0.0009(6) -0.0055(7)
C1 0.0244(7) 0.0372(8) 0.0274(7) -0.0133(6) -0.0026(6) -0.0106(6)
C2 0.0244(8) 0.0436(10) 0.0474(10) -0.0158(8) -0.0042(7) -0.0102(7)
C67 0.0244(7) 0.0270(7) 0.0241(7) -0.0090(6) -0.0006(6) -0.0062(6)
C68 0.0335(8) 0.0296(8) 0.0258(7) -0.0071(6) -0.0074(6) -0.0079(6)
F10 0.092(2) 0.0553(15) 0.112(3) -0.0317(18) -0.079(2) 0.0242(17)
C55 0.0306(8) 0.0316(8) 0.0219(7) -0.0049(6) -0.0025(6) -0.0056(6)
C61 0.0298(8) 0.0473(10) 0.0250(7) -0.0084(7) -0.0015(6) -0.0147(7)
C29 0.0263(8) 0.0294(8) 0.0450(10) -0.0106(7) -0.0038(7) -0.0038(6)
C74 0.0376(9) 0.0343(8) 0.0310(8) -0.0041(7) 0.0005(7) -0.0150(7)
F3 0.072(4) 0.054(2) 0.099(5) 0.021(3) 0.056(3) -0.009(2)
C28 0.0227(7) 0.0297(8) 0.0379(9) -0.0164(7) -0.0073(6) -0.0016(6)
C76 0.0254(7) 0.0406(9) 0.0231(7) -0.0120(6) -0.0013(6) -0.0085(7)
C63 0.0298(8) 0.0423(9) 0.0241(7) -0.0098(7) -0.0032(6) -0.0004(7)
C32 0.0347(9) 0.0417(10) 0.0502(11) -0.0175(9) -0.0158(8) 0.0124(8)
F11 0.0572(13) 0.0333(9) 0.109(2) -0.0082(11) -0.0220(13) -0.0040(8)
C31 0.0265(8) 0.0461(11) 0.0552(12) -0.0250(9) -0.0034(8) 0.0038(8)
C57 0.0343(8) 0.0386(9) 0.0313(8) -0.0160(7) 0.0098(7) -0.0132(7)
C72 0.0276(7) 0.0308(8) 0.0239(7) -0.0081(6) -0.0024(6) -0.0105(6)
C6 0.0318(9) 0.0467(10) 0.0342(9) -0.0079(8) 0.0008(7) -0.0105(8)
C69 0.0355(9) 0.0300(8) 0.0411(9) -0.0067(7) -0.0133(7) -0.0107(7)
C30 0.0324(9) 0.0401(10) 0.0478(11) -0.0154(8) 0.0035(8) -0.0066(8)
C9 0.0574(12) 0.0581(12) 0.0449(11) -0.0229(9) -0.0103(9) -0.0282(10)
C10 0.0536(12) 0.0662(13) 0.0370(10) -0.0280(9) -0.0092(9) -0.0198(10)
C47 0.0439(10) 0.0505(11) 0.0291(8) -0.0092(8) 0.0059(7) -0.0184(9)
C62 0.0250(8) 0.0526(11) 0.0276(8) -0.0088(7) -0.0048(6) -0.0052(7)
C11 0.0444(10) 0.0642(13) 0.0288(9) -0.0192(8) -0.0024(7) -0.0182(9)
C70 0.0331(8) 0.0302(8) 0.0405(9) -0.0029(7) -0.0064(7) -0.0139(7)
C34 0.021(3) 0.038(4) 0.030(2) -0.019(2) -0.0089(17) 0.001(2)
C12 0.0351(9) 0.0469(10) 0.0300(8) -0.0150(7) -0.0047(7) -0.0146(8)
C8 0.0429(10) 0.0454(10) 0.0334(9) -0.0134(7) -0.0070(7) -0.0190(8)
C33 0.0331(9) 0.0406(10) 0.0360(9) -0.0144(8) -0.0113(7) 0.0037(7)
C45 0.0291(8) 0.0344(9) 0.0361(9) -0.0110(7) -0.0014(7) -0.0026(7)
C23 0.0342(9) 0.0324(9) 0.0853(16) -0.0279(10) -0.0037(9) -0.0111(8)
C3 0.0250(8) 0.0621(13) 0.0621(13) -0.0277(11) 0.0040(8) -0.0153(8)
C58 0.0356(9) 0.0523(11) 0.0245(8) -0.0071(7) -0.0050(7) -0.0037(8)
B1 0.0230(8) 0.0279(8) 0.0198(7) -0.0079(6) -0.0004(6) -0.0070(6)
F1 0.0265(15) 0.108(4) 0.048(2) -0.036(2) 0.0070(13) -0.0030(18)
C82 0.0580(12) 0.0305(9) 0.0466(10) -0.0126(8) -0.0157(9) -0.0056(8)
C25 0.0257(9) 0.0403(10) 0.0954(17) -0.0345(11) -0.0179(10) -0.0022(8)
C4 0.0388(10) 0.0737(15) 0.0487(11) -0.0198(11) 0.0115(9) -0.0292(10)
C21 0.0328(8) 0.0429(10) 0.0335(9) -0.0195(7) -0.0022(7) -0.0049(7)
C42 0.0414(9) 0.0323(8) 0.0401(9) -0.0132(7) -0.0095(7) -0.0127(7)
C81 0.0323(9) 0.0831(16) 0.0347(10) -0.0321(10) 0.0044(8) -0.0093(10)
C39 0.031(2) 0.041(3) 0.0240(19) -0.0131(17) -0.0059(14) -0.0048(19)
C5 0.0449(11) 0.0610(13) 0.0411(10) -0.0016(9) 0.0026(9) -0.0218(10)
C65 0.0386(10) 0.0563(12) 0.0446(10) -0.0094(9) -0.0090(8) -0.0210(9)
C48 0.0499(12) 0.0665(14) 0.0313(9) -0.0051(9) 0.0007(8) -0.0140(10)
F12 0.109(3) 0.0579(14) 0.0820(18) -0.0238(12) 0.0449(19) 0.0092(16)
C50 0.0438(10) 0.0502(11) 0.0348(9) -0.0236(8) 0.0084(8) -0.0077(9)
C66 0.0404(10) 0.0478(11) 0.0430(10) -0.0131(9) -0.0106(8) 0.0059(8)
C73 0.0563(12) 0.0412(10) 0.0582(12) -0.0015(9) -0.0272(10) -0.0233(9)
C24 0.0298(9) 0.0454(12) 0.125(2) -0.0418(13) -0.0129(11) -0.0115(9)
C44 0.040(2) 0.0279(16) 0.051(3) -0.010(2) 0.002(2) -0.0036(13)
C35 0.035(3) 0.044(4) 0.045(3) -0.022(2) -0.014(2) -0.002(2)
C20 0.0590(12) 0.0343(9) 0.0477(11) 0.0017(8) -0.0147(9) -0.0209(9)
C36 0.044(3) 0.058(5) 0.038(3) -0.024(3) -0.017(3) 0.002(3)
C49 0.0696(15) 0.0745(16) 0.0373(11) -0.0323(11) 0.0031(10) -0.0171(13)
C38 0.041(2) 0.056(4) 0.030(2) -0.012(2) -0.0055(15) -0.004(2)
C37 0.039(3) 0.062(4) 0.031(2) -0.018(2) -0.0093(17) 0.006(2)
C43 0.0409(19) 0.0303(14) 0.050(2) -0.0179(13) -0.0012(16) -0.0123(12)
F13 0.137(5) 0.061(2) 0.091(4) 0.020(2) -0.074(4) -0.066(3)
F14 0.099(3) 0.152(5) 0.060(2) -0.045(3) -0.0086(18) -0.079(3)
F15A 0.107(5) 0.045(2) 0.102(4) 0.009(2) -0.085(4) -0.028(3)
F14A 0.069(2) 0.096(4) 0.130(5) -0.087(4) -0.020(3) -0.018(2)
F13A 0.080(3) 0.131(5) 0.071(2) -0.007(2) -0.022(2) -0.076(3)
F10A 0.038(3) 0.054(4) 0.147(8) -0.011(4) 0.005(3) 0.019(2)
F11A 0.123(8) 0.036(3) 0.052(3) 0.017(2) -0.003(4) 0.006(5)
F12A 0.098(7) 0.065(5) 0.125(8) -0.062(6) -0.074(6) 0.035(4)
F1A 0.051(2) 0.089(3) 0.0330(15) -0.0013(14) 0.0212(13) -0.0007(17)
F2A 0.042(2) 0.172(7) 0.090(4) -0.101(5) 0.036(2) -0.058(3)
F3A 0.076(4) 0.0286(15) 0.091(3) -0.0158(18) 0.049(3) -0.0105(15)
F22A 0.075(7) 0.039(7) 0.068(7) 0.001(5) -0.032(6) -0.023(6)
F24A 0.062(6) 0.031(5) 0.107(11) -0.021(5) -0.014(5) 0.003(4)
F23A 0.115(11) 0.037(7) 0.048(5) 0.001(4) -0.008(5) -0.030(8)
C43A 0.047(4) 0.032(3) 0.054(4) -0.020(3) -0.001(4) -0.012(3)
C44A 0.044(4) 0.033(3) 0.042(5) 0.000(3) -0.006(4) -0.007(3)
C37A 0.038(4) 0.046(5) 0.023(3) -0.013(3) -0.009(3) 0.005(3)
C36A 0.050(4) 0.043(4) 0.030(3) -0.016(2) -0.014(3) 0.002(3)
C39A 0.034(3) 0.048(5) 0.028(3) -0.015(3) -0.010(2) -0.007(3)
C35A 0.039(4) 0.037(4) 0.028(3) -0.013(2) -0.015(2) -0.004(2)
C38A 0.038(3) 0.050(5) 0.026(3) -0.007(3) -0.006(2) -0.004(3)
C34A 0.022(5) 0.032(4) 0.028(3) -0.013(2) -0.009(2) 0.004(2)

loop_
_atom_type_symbol
_atom_type_description
_atom_type_scat_dispersion_real
_atom_type_scat_dispersion_imag
_atom_type_scat_source
C C 0.0181 0.0091 'International Tables Vol C Tables 4.2.6.8 and 6.1.1.4'
H H 0.0000 0.0000 'International Tables Vol C Tables 4.2.6.8 and 6.1.1.4'
B B 0.0090 0.0039 'International Tables Vol C Tables 4.2.6.8 and 6.1.1.4'
F F 0.0727 0.0534 'International Tables Vol C Tables 4.2.6.8 and 6.1.1.4'
N N 0.0311 0.0180 'International Tables Vol C Tables 4.2.6.8 and 6.1.1.4'
O O 0.0492 0.0322 'International Tables Vol C Tables 4.2.6.8 and 6.1.1.4'
P P 0.2955 0.4335 'International Tables Vol C Tables 4.2.6.8 and 6.1.1.4'
Rh Rh 0.0927 3.6045 'International Tables Vol C Tables 4.2.6.8 and 6.1.1.4'

loop_
_geom_angle_atom_site_label_1
_geom_angle_atom_site_label_2
_geom_angle_atom_site_label_3
_geom_angle
P1 Rh1 O1 81.25(3)
P1 Rh1 H 86.4(9)
P2 Rh1 P1 160.651(14)
P2 Rh1 O1 81.00(3)
P2 Rh1 H 85.8(9)
O3 Rh1 P1 94.98(3)
O3 Rh1 P2 94.45(3)
O3 Rh1 O1 95.96(4)
O3 Rh1 H 174.6(9)
O1 Rh1 H 89.4(9)
C40 Rh1 P1 100.30(5)
C40 Rh1 P2 97.66(5)
C40 Rh1 O3 82.52(6)
C40 Rh1 O1 177.90(5)
C40 Rh1 H 92.1(9)
C13 P1 Rh1 100.70(5)
C7 P1 Rh1 120.41(5)
C7 P1 C13 104.03(7)
C1 P1 Rh1 116.56(5)
C1 P1 C13 108.41(7)
C1 P1 C7 105.40(7)
C26 P2 Rh1 100.57(5)
C26 P2 C34 110.3(4)
C28 P2 Rh1 118.49(5)
C28 P2 C26 105.28(8)
C28 P2 C34 107.3(5)
C34 P2 Rh1 114.2(4)
C34A P2 Rh1 123.1(5)
C34A P2 C26 102.4(5)
C34A P2 C28 104.3(6)
C46 O3 Rh1 113.73(10)
C27 O1 Rh1 116.20(8)
C27 O1 C18 118.71(12)
C18 O1 Rh1 116.42(8)
C46 N1 C47 120.74(15)
C46 N1 C50 127.26(16)
C50 N1 C47 112.00(15)
C49 O4 C48 110.30(16)
C51 C56 H56 118.7
C55 C56 H56 118.7
C55 C56 C51 122.58(14)
C53 C54 H54 121.1
C55 C54 H54 121.1
C55 C54 C53 117.81(14)
C13 C14 H14 119.8
C15 C14 H14 119.8
C15 C14 C13 120.49(15)
C18 C17 C19 120.31(13)
C18 C17 C16 116.88(15)
C16 C17 C19 122.72(14)
O1 C27 C26 116.36(13)
C22 C27 O1 120.69(14)
C22 C27 C26 122.95(14)
C51 C52 H52 119.1
C53 C52 H52 119.1
C53 C52 C51 121.80(14)
C14 C13 P1 121.57(12)
C14 C13 C18 117.61(14)
C18 C13 P1 120.77(11)
C60 C59 C64 115.44(14)
C60 C59 B1 124.30(14)
C64 C59 B1 120.25(14)
C80 C75 C76 115.51(15)
C80 C75 B1 120.41(13)
C76 C75 B1 124.08(14)
C46 C41 C40 110.01(12)
C46 C41 C45 114.18(13)
C46 C41 C42 114.08(13)
C45 C41 C40 107.13(13)
C45 C41 C42 105.12(13)
C42 C41 C40 105.74(13)
O1 C18 C13 116.48(13)
C17 C18 O1 120.54(13)
C17 C18 C13 122.98(14)
C56 C51 C52 115.54(13)
C56 C51 B1 119.90(13)
C52 C51 B1 124.33(13)
C78 C79 C80 120.93(17)
C78 C79 C82 120.44(17)
C80 C79 C82 118.63(17)
C17 C19 C21 108.06(13)
C17 C19 C20 111.75(14)
C22 C19 C17 108.74(12)
C22 C19 C21 107.64(13)
C22 C19 C20 111.79(15)
C20 C19 C21 108.71(15)
O2 C40 Rh1 127.37(12)
O2 C40 C41 118.59(14)
C41 C40 Rh1 114.04(11)
C14 C15 H15 119.8
C14 C15 C16 120.37(15)
C16 C15 H15 119.8
C79 C78 H78 121.0
C77 C78 C79 117.99(16)
C77 C78 H78 121.0
O3 C46 N1 118.22(15)
O3 C46 C41 119.59(13)
N1 C46 C41 122.18(14)
C54 C53 C52 121.34(14)
C54 C53 C57 118.01(14)
C52 C53 C57 120.61(15)
C12 C7 P1 119.06(13)
C12 C7 C8 119.61(15)
C8 C7 P1 121.05(13)
C59 C60 H60 118.9
C61 C60 C59 122.26(16)
C61 C60 H60 118.9
C75 C80 H80 118.9
C79 C80 C75 122.27(16)
C79 C80 H80 118.9
C17 C16 H16 119.2
C15 C16 C17 121.51(15)
C15 C16 H16 119.2
C72 C71 C74 118.55(15)
C70 C71 C74 120.34(15)
C70 C71 C72 121.09(15)
C78 C77 C76 121.02(16)
C78 C77 C81 119.80(18)
C76 C77 C81 119.10(19)
C27 C22 C19 120.56(14)
C27 C22 C23 116.84(16)
C23 C22 C19 122.48(15)
C27 C26 P2 120.48(12)
C25 C26 P2 121.88(14)
C25 C26 C27 117.64(16)
C59 C64 H64 118.7
C63 C64 C59 122.57(16)
C63 C64 H64 118.7
C2 C1 P1 122.65(14)
C6 C1 P1 117.92(13)
C6 C1 C2 119.44(16)
C1 C2 H2 120.2
C3 C2 C1 119.67(19)
C3 C2 H2 120.2
C68 C67 C72 115.34(14)
C68 C67 B1 123.80(14)
C72 C67 B1 120.43(13)
C67 C68 H68 118.9
C69 C68 C67 122.24(15)
C69 C68 H68 118.9
C56 C55 C58 118.07(15)
C54 C55 C56 120.81(15)
C54 C55 C58 121.00(15)
C60 C61 C65 119.76(17)
C62 C61 C60 120.99(17)
C62 C61 C65 119.23(16)
C28 C29 H29 119.8
C30 C29 H29 119.8
C30 C29 C28 120.44(17)
F17 C74 F16 105.98(15)
F17 C74 C71 112.58(14)
F16 C74 C71 112.80(15)
F18 C74 F17 105.61(15)
F18 C74 F16 106.50(15)
F18 C74 C71 112.80(15)
C29 C28 P2 118.81(12)
C33 C28 P2 121.24(14)
C33 C28 C29 119.43(16)
C75 C76 H76 118.9
C77 C76 C75 122.23(17)
C77 C76 H76 118.9
C64 C63 C66 119.58(18)
C62 C63 C64 120.75(17)
C62 C63 C66 119.66(16)
C31 C32 H32 119.8
C31 C32 C33 120.32(18)
C33 C32 H32 119.8
C32 C31 H31 119.8
C32 C31 C30 120.36(17)
C30 C31 H31 119.8
F2 C57 C53 111.9(4)
F2 C57 F1 101.5(4)
F3 C57 F2 111.8(5)
F3 C57 C53 114.4(3)
F3 C57 F1 105.4(4)
F1 C57 C53 110.8(2)
F1A C57 C53 111.0(2)
F2A C57 C53 115.2(2)
F2A C57 F1A 104.6(4)
F2A C57 F3A 110.3(5)
F3A C57 C53 113.6(3)
F3A C57 F1A 100.7(4)
C71 C72 C67 122.44(14)
C71 C72 H72 118.8
C67 C72 H72 118.8
C1 C6 H6 119.8
C5 C6 C1 120.31(18)
C5 C6 H6 119.8
C68 C69 C73 118.63(16)
C70 C69 C68 121.32(15)
C70 C69 C73 120.05(17)
C29 C30 H30 120.1
C31 C30 C29 119.75(19)
C31 C30 H30 120.1
C10 C9 H9 119.9
C10 C9 C8 120.29(19)
C8 C9 H9 119.9
C9 C10 H10 119.9
C9 C10 C11 120.27(17)
C11 C10 H10 119.9
N1 C47 H47A 109.7
N1 C47 H47B 109.7
N1 C47 C48 109.82(17)
H47A C47 H47B 108.2
C48 C47 H47A 109.7
C48 C47 H47B 109.7
C61 C62 H62 121.0
C63 C62 C61 117.99(16)
C63 C62 H62 121.0
C10 C11 H11 120.1
C10 C11 C12 119.90(19)
C12 C11 H11 120.1
C71 C70 H70 121.2
C69 C70 C71 117.51(15)
C69 C70 H70 121.2
C39 C34 P2 119.6(5)
C39 C34 C35 118.0(6)
C35 C34 P2 122.3(6)
C7 C12 C11 119.97(17)
C7 C12 H12 120.0
C11 C12 H12 120.0
C7 C8 H8 120.0
C9 C8 C7 119.93(18)
C9 C8 H8 120.0
C28 C33 H33 120.2
C32 C33 C28 119.70(18)
C32 C33 H33 120.2
C41 C45 H45A 110.9
C41 C45 H45B 110.9
C41 C45 H45C 109.9
C41 C45 H45D 109.9
C41 C45 C44 104.2(2)
H45A C45 H45B 108.9
H45C C45 H45D 108.3
C44 C45 H45A 110.9
C44 C45 H45B 110.9
C44A C45 C41 109.1(5)
C44A C45 H45C 109.9
C44A C45 H45D 109.9
C22 C23 H23 119.0
C24 C23 C22 121.91(18)
C24 C23 H23 119.0
C2 C3 H3 119.7
C4 C3 C2 120.64(19)
C4 C3 H3 119.7
F5 C58 F6 106.32(15)
F5 C58 F4 105.94(16)
F5 C58 C55 113.30(16)
F6 C58 F4 106.39(17)
F6 C58 C55 113.48(15)
F4 C58 C55 110.87(15)
C59 B1 C67 109.82(12)
C75 B1 C59 110.48(12)
C75 B1 C67 107.20(12)
C51 B1 C59 111.16(12)
C51 B1 C75 108.65(12)
C51 B1 C67 109.44(12)
F24 C82 F23 105.6(2)
F24 C82 F22 107.9(2)
F24 C82 C79 113.23(19)
F23 C82 C79 111.79(17)
F22 C82 F23 104.2(2)
F22 C82 C79 113.4(2)
F22A C82 C79 120.6(5)
F22A C82 F24A 103.0(8)
F22A C82 F23A 107.1(10)
F24A C82 C79 111.4(6)
F23A C82 C79 113.4(7)
F23A C82 F24A 98.8(8)
C26 C25 H25 119.7
C24 C25 C26 120.59(18)
C24 C25 H25 119.7
C3 C4 H4 120.0
C3 C4 C5 119.98(19)
C5 C4 H4 120.0
C19 C21 H21A 109.5
C19 C21 H21B 109.5
C19 C21 H21C 109.5
H21A C21 H21B 109.5
H21A C21 H21C 109.5
H21B C21 H21C 109.5
C41 C42 H42A 110.6
C41 C42 H42B 110.6
C41 C42 H42C 111.6
C41 C42 H42D 111.6
C41 C42 C43A 101.0(3)
H42A C42 H42B 108.7
H42C C42 H42D 109.4
C43 C42 C41 105.80(16)
C43 C42 H42A 110.6
C43 C42 H42B 110.6
C43A C42 H42C 111.6
C43A C42 H42D 111.6
F20 C81 F19 104.31(18)
F20 C81 C77 112.9(2)
F19 C81 C77 112.60(17)
F21 C81 F20 107.72(19)
F21 C81 F19 106.4(2)
F21 C81 C77 112.34(16)
C34 C39 H39 119.7
C34 C39 C38 120.7(5)
C38 C39 H39 119.7
C6 C5 H5 120.0
C4 C5 C6 119.9(2)
C4 C5 H5 120.0
F8 C65 C61 112.25(17)
F9 C65 F8 105.01(16)
F9 C65 C61 112.11(18)
F7 C65 F8 107.0(2)
F7 C65 F9 107.07(18)
F7 C65 C61 112.87(16)
O4 C48 C47 111.70(18)
O4 C48 H48A 109.3
O4 C48 H48B 109.3
C47 C48 H48A 109.3
C47 C48 H48B 109.3
H48A C48 H48B 107.9
N1 C50 H50A 110.0
N1 C50 H50B 110.0
N1 C50 C49 108.67(17)
H50A C50 H50B 108.3
C49 C50 H50A 110.0
C49 C50 H50B 110.0
F10 C66 C63 115.8(2)
F10 C66 F11 103.2(3)
F10 C66 F12 109.1(3)
F11 C66 C63 113.06(18)
F12 C66 C63 113.3(2)
F12 C66 F11 100.9(3)
F10A C66 C63 105.8(3)
F11A C66 C63 107.2(5)
F11A C66 F10A 97.0(6)
F12A C66 C63 116.1(4)
F12A C66 F10A 105.0(7)
F12A C66 F11A 122.7(8)
F15 C73 C69 115.1(5)
F15 C73 F14 100.3(5)
F13 C73 F15 110.3(5)
F13 C73 C69 117.1(2)
F13 C73 F14 101.4(4)
F14 C73 C69 110.3(2)
F15A C73 C69 112.2(4)
F15A C73 F13A 101.8(5)
F14A C73 C69 114.2(3)
F14A C73 F15A 113.7(5)
F14A C73 F13A 104.7(4)
F13A C73 C69 109.1(2)
C23 C24 C25 119.95(18)
C23 C24 H24 120.0
C25 C24 H24 120.0
C45 C44 H44A 110.3
C45 C44 H44B 110.3
H44A C44 H44B 108.6
C43 C44 C45 107.1(3)
C43 C44 H44A 110.3
C43 C44 H44B 110.3
C34 C35 H35 119.5
C36 C35 C34 121.1(6)
C36 C35 H35 119.5
C19 C20 H20A 109.5
C19 C20 H20B 109.5
C19 C20 H20C 109.5
H20A C20 H20B 109.5
H20A C20 H20C 109.5
H20B C20 H20C 109.5
C35 C36 H36 120.3
C37 C36 C35 119.5(5)
C37 C36 H36 120.3
O4 C49 C50 112.1(2)
O4 C49 H49A 109.2
O4 C49 H49B 109.2
C50 C49 H49A 109.2
C50 C49 H49B 109.2
H49A C49 H49B 107.9
C39 C38 H38 119.9
C37 C38 C39 120.3(5)
C37 C38 H38 119.9
C36 C37 C38 120.4(5)
C36 C37 H37 119.8
C38 C37 H37 119.8
C42 C43 C44 101.9(3)
C42 C43 H43A 111.4
C42 C43 H43B 111.4
C44 C43 H43A 111.4
C44 C43 H43B 111.4
H43A C43 H43B 109.2
C42 C43A H43C 110.3
C42 C43A H43D 110.3
H43C C43A H43D 108.6
C44A C43A C42 106.9(7)
C44A C43A H43C 110.3
C44A C43A H43D 110.3
C45 C44A C43A 101.1(6)
C45 C44A H44C 111.6
C45 C44A H44D 111.6
C43A C44A H44C 111.6
C43A C44A H44D 111.6
H44C C44A H44D 109.4
C36A C37A H37A 119.7
C38A C37A H37A 119.7
C38A C37A C36A 120.7(7)
C37A C36A H36A 119.6
C35A C36A C37A 120.7(7)
C35A C36A H36A 119.6
C38A C39A H39A 119.7
C34A C39A H39A 119.7
C34A C39A C38A 120.6(8)
C36A C35A H35A 120.6
C36A C35A C34A 118.7(7)
C34A C35A H35A 120.6
C37A C38A C39A 118.4(7)
C37A C38A H38A 120.8
C39A C38A H38A 120.8
C39A C34A P2 115.7(8)
C39A C34A C35A 120.9(8)
C35A C34A P2 123.4(8)

loop_
_geom_bond_atom_site_label_1
_geom_bond_atom_site_label_2
_geom_bond_distance
Rh1 P1 2.2803(4)
Rh1 P2 2.2702(4)
Rh1 O3 2.1584(10)
Rh1 O1 2.2895(10)
Rh1 C40 1.9408(16)
Rh1 H 1.45(2)
P1 C13 1.8237(16)
P1 C7 1.8227(16)
P1 C1 1.8156(17)
P2 C26 1.8211(17)
P2 C28 1.8154(16)
P2 C34 1.843(7)
P2 C34A 1.795(9)
F17 C74 1.334(2)
O3 C46 1.2592(19)
O1 C27 1.3972(18)
O1 C18 1.4008(17)
F5 C58 1.332(2)
F6 C58 1.341(2)
F16 C74 1.337(2)
F8 C65 1.339(2)
F9 C65 1.339(2)
F4 C58 1.346(3)
F18 C74 1.328(2)
F7 C65 1.320(3)
O2 C40 1.202(2)
F24 C82 1.320(3)
F2 C57 1.287(5)
F20 C81 1.322(3)
F23 C82 1.348(3)
N1 C46 1.336(2)
N1 C47 1.469(2)
N1 C50 1.468(2)
F19 C81 1.340(3)
O4 C48 1.421(3)
O4 C49 1.416(3)
F22 C82 1.327(3)
C56 H56 0.9300
C56 C51 1.402(2)
C56 C55 1.391(2)
F21 C81 1.311(2)
C54 H54 0.9300
C54 C53 1.386(2)
C54 C55 1.385(2)
C14 H14 0.9300
C14 C13 1.400(2)
C14 C15 1.375(3)
C17 C18 1.390(2)
C17 C19 1.526(2)
C17 C16 1.396(2)
C27 C22 1.388(2)
C27 C26 1.399(2)
C52 H52 0.9300
C52 C51 1.403(2)
C52 C53 1.395(2)
C13 C18 1.401(2)
F15 C73 1.275(6)
C59 C60 1.398(2)
C59 C64 1.401(2)
C59 B1 1.644(2)
C75 C80 1.400(2)
C75 C76 1.401(2)
C75 B1 1.643(2)
C41 C40 1.571(2)
C41 C46 1.520(2)
C41 C45 1.562(2)
C41 C42 1.562(2)
C51 B1 1.642(2)
C79 C78 1.386(3)
C79 C80 1.390(2)
C79 C82 1.483(3)
C19 C22 1.516(2)
C19 C21 1.546(2)
C19 C20 1.533(2)
C15 H15 0.9300
C15 C16 1.384(3)
C78 H78 0.9300
C78 C77 1.378(3)
C53 C57 1.497(2)
C7 C12 1.392(2)
C7 C8 1.392(2)
C60 H60 0.9300
C60 C61 1.395(2)
C80 H80 0.9300
C16 H16 0.9300
C71 C74 1.493(2)
C71 C72 1.389(2)
C71 C70 1.384(2)
C77 C76 1.393(2)
C77 C81 1.500(3)
C22 C23 1.395(2)
C26 C25 1.397(2)
C64 H64 0.9300
C64 C63 1.392(2)
C1 C2 1.393(2)
C1 C6 1.389(3)
C2 H2 0.9300
C2 C3 1.389(3)
C67 C68 1.398(2)
C67 C72 1.399(2)
C67 B1 1.644(2)
C68 H68 0.9300
C68 C69 1.390(2)
F10 C66 1.293(3)
C55 C58 1.496(2)
C61 C62 1.385(3)
C61 C65 1.498(3)
C29 H29 0.9300
C29 C28 1.395(3)
C29 C30 1.388(2)
F3 C57 1.259(4)
C28 C33 1.394(2)
C76 H76 0.9300
C63 C62 1.384(3)
C63 C66 1.497(3)
C32 H32 0.9300
C32 C31 1.380(3)
C32 C33 1.394(3)
F11 C66 1.390(3)
C31 H31 0.9300
C31 C30 1.384(3)
C57 F1 1.366(4)
C57 F1A 1.376(4)
C57 F2A 1.278(4)
C57 F3A 1.304(5)
C72 H72 0.9300
C6 H6 0.9300
C6 C5 1.388(3)
C69 C70 1.382(3)
C69 C73 1.499(2)
C30 H30 0.9300
C9 H9 0.9300
C9 C10 1.378(3)
C9 C8 1.390(2)
C10 H10 0.9300
C10 C11 1.385(3)
C47 H47A 0.9700
C47 H47B 0.9700
C47 C48 1.510(3)
C62 H62 0.9300
C11 H11 0.9300
C11 C12 1.394(2)
C70 H70 0.9300
C34 C39 1.391(7)
C34 C35 1.403(7)
C12 H12 0.9300
C8 H8 0.9300
C33 H33 0.9300
C45 H45A 0.9700
C45 H45B 0.9700
C45 H45C 0.9700
C45 H45D 0.9700
C45 C44 1.581(5)
C45 C44A 1.450(10)
C23 H23 0.9300
C23 C24 1.376(3)
C3 H3 0.9300
C3 C4 1.374(3)
C82 F22A 1.255(9)
C82 F24A 1.401(8)
C82 F23A 1.344(11)
C25 H25 0.9300
C25 C24 1.383(3)
C4 H4 0.9300
C4 C5 1.383(3)
C21 H21A 0.9600
C21 H21B 0.9600
C21 H21C 0.9600
C42 H42A 0.9700
C42 H42B 0.9700
C42 H42C 0.9700
C42 H42D 0.9700
C42 C43 1.520(3)
C42 C43A 1.632(7)
C39 H39 0.9300
C39 C38 1.395(7)
C5 H5 0.9300
C48 H48A 0.9700
C48 H48B 0.9700
F12 C66 1.312(3)
C50 H50A 0.9700
C50 H50B 0.9700
C50 C49 1.514(3)
C66 F10A 1.432(6)
C66 F11A 1.270(7)
C66 F12A 1.152(6)
C73 F13 1.273(4)
C73 F14 1.445(4)
C73 F15A 1.281(6)
C73 F14A 1.216(4)
C73 F13A 1.415(4)
C24 H24 0.9300
C44 H44A 0.9700
C44 H44B 0.9700
C44 C43 1.520(6)
C35 H35 0.9300
C35 C36 1.402(7)
C20 H20A 0.9600
C20 H20B 0.9600
C20 H20C 0.9600
C36 H36 0.9300
C36 C37 1.372(7)
C49 H49A 0.9700
C49 H49B 0.9700
C38 H38 0.9300
C38 C37 1.382(6)
C37 H37 0.9300
C43 H43A 0.9700
C43 H43B 0.9700
C43A H43C 0.9700
C43A H43D 0.9700
C43A C44A 1.507(10)
C44A H44C 0.9700
C44A H44D 0.9700
C37A H37A 0.9300
C37A C36A 1.382(8)
C37A C38A 1.371(8)
C36A H36A 0.9300
C36A C35A 1.373(9)
C39A H39A 0.9300
C39A C38A 1.393(10)
C39A C34A 1.366(9)
C35A H35A 0.9300
C35A C34A 1.376(9)
C38A H38A 0.9300

loop_
_geom_torsion_atom_site_label_1
_geom_torsion_atom_site_label_2
_geom_torsion_atom_site_label_3
_geom_torsion_atom_site_label_4
_geom_torsion
Rh1 P1 C13 C14 -161.78(12)
Rh1 P1 C13 C18 15.60(13)
Rh1 P1 C7 C12 62.09(15)
Rh1 P1 C7 C8 -111.88(14)
Rh1 P1 C1 C2 -141.28(12)
Rh1 P1 C1 C6 38.64(15)
Rh1 P2 C26 C27 -18.61(15)
Rh1 P2 C26 C25 161.43(17)
Rh1 P2 C28 C29 -60.92(15)
Rh1 P2 C28 C33 110.76(14)
Rh1 P2 C34 C39 -39.3(12)
Rh1 P2 C34 C35 141.5(9)
Rh1 P2 C34A C39A -36.4(16)
Rh1 P2 C34A C35A 140.2(12)
Rh1 O3 C46 N1 175.89(11)
Rh1 O3 C46 C41 -3.12(17)
Rh1 O1 C27 C22 -165.87(12)
Rh1 O1 C27 C26 14.73(17)
Rh1 O1 C18 C17 165.37(11)
Rh1 O1 C18 C13 -14.69(16)
P1 C13 C18 O1 -1.55(19)
P1 C13 C18 C17 178.38(12)
P1 C7 C12 C11 -174.30(15)
P1 C7 C8 C9 173.01(16)
P1 C1 C2 C3 179.92(14)
P1 C1 C6 C5 178.67(16)
P2 C26 C25 C24 178.1(2)
P2 C28 C33 C32 -171.66(15)
P2 C34 C39 C38 -178.8(9)
P2 C34 C35 C36 -180.0(8)
O1 C27 C22 C19 -7.0(2)
O1 C27 C22 C23 176.94(16)
O1 C27 C26 P2 3.6(2)
O1 C27 C26 C25 -176.44(17)
N1 C47 C48 O4 55.7(2)
N1 C50 C49 O4 -57.2(2)
C56 C51 B1 C59 167.80(14)
C56 C51 B1 C75 46.01(18)
C56 C51 B1 C67 -70.73(18)
C56 C55 C58 F5 -55.6(2)
C56 C55 C58 F6 -177.00(17)
C56 C55 C58 F4 63.3(2)
C54 C53 C57 F2 67.6(5)
C54 C53 C57 F3 -60.8(7)
C54 C53 C57 F1 -179.8(4)
C54 C53 C57 F1A -24.6(4)
C54 C53 C57 F2A -143.2(7)
C54 C53 C57 F3A 88.1(5)
C54 C55 C58 F5 128.38(18)
C54 C55 C58 F6 7.0(3)
C54 C55 C58 F4 -112.66(19)
C14 C13 C18 O1 175.93(13)
C14 C13 C18 C17 -4.1(2)
C14 C15 C16 C17 -1.6(3)
C17 C19 C22 C27 29.8(2)
C17 C19 C22 C23 -154.39(18)
C27 O1 C18 C17 18.82(19)
C27 O1 C18 C13 -161.24(13)
C27 C22 C23 C24 0.9(3)
C27 C26 C25 C24 -1.8(3)
C52 C51 B1 C59 -18.0(2)
C52 C51 B1 C75 -139.78(14)
C52 C51 B1 C67 103.48(16)
C52 C53 C57 F2 -110.1(5)
C52 C53 C57 F3 121.4(7)
C52 C53 C57 F1 2.4(5)
C52 C53 C57 F1A 157.7(4)
C52 C53 C57 F2A 39.0(7)
C52 C53 C57 F3A -89.6(5)
C13 P1 C7 C12 -49.54(15)
C13 P1 C7 C8 136.48(15)
C13 P1 C1 C2 -28.62(16)
C13 P1 C1 C6 151.30(13)
C13 C14 C15 C16 1.9(3)
C59 C60 C61 C62 0.7(2)
C59 C60 C61 C65 179.36(15)
C59 C64 C63 C62 0.1(3)
C59 C64 C63 C66 179.91(16)
C41 C45 C44 C43 18.7(5)
C41 C45 C44A C43A -39.8(10)
C41 C42 C43 C44 39.9(4)
C41 C42 C43A C44A -24.6(9)
C18 O1 C27 C22 -19.2(2)
C18 O1 C27 C26 161.35(14)
C18 C17 C19 C22 -30.1(2)
C18 C17 C19 C21 86.47(17)
C18 C17 C19 C20 -153.97(16)
C18 C17 C16 C15 -1.5(2)
C51 C56 C55 C54 3.5(3)
C51 C56 C55 C58 -172.54(16)
C51 C52 C53 C54 1.7(2)
C51 C52 C53 C57 179.39(14)
C79 C78 C77 C76 -0.9(2)
C79 C78 C77 C81 175.90(16)
C19 C17 C18 O1 7.7(2)
C19 C17 C18 C13 -172.26(14)
C19 C17 C16 C15 175.10(15)
C19 C22 C23 C24 -175.1(2)
C40 C41 C46 O3 4.0(2)
C40 C41 C46 N1 -174.99(14)
C40 C41 C45 C44 -106.3(3)
C40 C41 C45 C44A -87.5(5)
C40 C41 C42 C43 84.5(3)
C40 C41 C42 C43A 113.9(4)
C15 C14 C13 P1 178.29(13)
C15 C14 C13 C18 0.8(2)
C78 C79 C80 C75 2.8(2)
C78 C79 C82 F24 106.5(3)
C78 C79 C82 F23 -134.4(2)
C78 C79 C82 F22 -17.0(3)
C78 C79 C82 F22A -92.3(10)
C78 C79 C82 F24A 28.5(9)
C78 C79 C82 F23A 138.8(11)
C78 C77 C76 C75 1.2(2)
C78 C77 C81 F20 29.5(3)
C78 C77 C81 F19 147.29(19)
C78 C77 C81 F21 -92.6(3)
C46 N1 C47 C48 125.51(18)
C46 N1 C50 C49 -125.3(2)
C46 C41 C40 Rh1 -2.86(16)
C46 C41 C40 O2 176.47(16)
C46 C41 C45 C44 131.7(3)
C46 C41 C45 C44A 150.4(5)
C46 C41 C42 C43 -154.5(2)
C46 C41 C42 C43A -125.1(4)
C53 C54 C55 C56 -0.6(2)
C53 C54 C55 C58 175.29(16)
C53 C52 C51 C56 1.0(2)
C53 C52 C51 B1 -173.43(14)
C7 P1 C13 C14 -36.45(15)
C7 P1 C13 C18 140.93(13)
C7 P1 C1 C2 82.28(15)
C7 P1 C1 C6 -97.80(14)
C60 C59 C64 C63 0.2(2)
C60 C59 B1 C75 24.8(2)
C60 C59 B1 C51 -95.90(17)
C60 C59 B1 C67 142.85(14)
C60 C61 C62 C63 -0.3(3)
C60 C61 C65 F8 -94.3(2)
C60 C61 C65 F9 147.80(17)
C60 C61 C65 F7 26.8(3)
C80 C75 C76 C77 0.4(2)
C80 C75 B1 C59 -72.98(17)
C80 C75 B1 C51 49.22(18)
C80 C75 B1 C67 167.38(13)
C80 C79 C78 C77 -1.1(2)
C80 C79 C82 F24 -73.1(3)
C80 C79 C82 F23 46.1(3)
C80 C79 C82 F22 163.5(2)
C80 C79 C82 F22A 88.2(10)
C80 C79 C82 F24A -151.1(9)
C80 C79 C82 F23A -40.7(11)
C16 C17 C18 O1 -175.62(13)
C16 C17 C18 C13 4.4(2)
C16 C17 C19 C22 153.40(15)
C16 C17 C19 C21 -90.03(18)
C16 C17 C19 C20 29.5(2)
C22 C27 C26 P2 -175.78(13)
C22 C27 C26 C25 4.2(3)
C22 C23 C24 C25 1.3(4)
C26 P2 C28 C29 50.47(15)
C26 P2 C28 C33 -137.85(14)
C26 P2 C34 C39 -151.7(9)
C26 P2 C34 C35 29.1(12)
C26 P2 C34A C39A -148.0(12)
C26 P2 C34A C35A 28.6(16)
C26 C27 C22 C19 172.37(16)
C26 C27 C22 C23 -3.7(3)
C26 C25 C24 C23 -0.8(4)
C64 C59 C60 C61 -0.6(2)
C64 C59 B1 C75 -156.48(14)
C64 C59 B1 C51 82.81(17)
C64 C59 B1 C67 -38.44(18)
C64 C63 C62 C61 -0.1(3)
C64 C63 C66 F10 143.0(3)
C64 C63 C66 F11 24.3(3)
C64 C63 C66 F12 -89.8(3)
C64 C63 C66 F10A -145.4(6)
C64 C63 C66 F11A 111.8(6)
C64 C63 C66 F12A -29.4(10)
C1 P1 C13 C14 75.37(14)
C1 P1 C13 C18 -107.25(13)
C1 P1 C7 C12 -163.53(14)
C1 P1 C7 C8 22.49(17)
C1 C2 C3 C4 1.4(3)
C1 C6 C5 C4 1.4(3)
C2 C1 C6 C5 -1.4(3)
C2 C3 C4 C5 -1.4(3)
C67 C68 C69 C70 0.9(3)
C67 C68 C69 C73 -178.41(17)
C68 C67 C72 C71 2.0(2)
C68 C67 B1 C59 145.90(15)
C68 C67 B1 C75 -94.04(17)
C68 C67 B1 C51 23.6(2)
C68 C69 C70 C71 1.3(3)
C68 C69 C73 F15 74.2(6)
C68 C69 C73 F13 -153.7(5)
C68 C69 C73 F14 -38.4(4)
C68 C69 C73 F15A 47.8(6)
C68 C69 C73 F14A -83.5(5)
C68 C69 C73 F13A 159.8(4)
C55 C56 C51 C52 -3.6(2)
C55 C56 C51 B1 171.15(15)
C55 C54 C53 C52 -1.9(2)
C55 C54 C53 C57 -179.65(15)
C29 C28 C33 C32 0.0(3)
C74 C71 C72 C67 178.52(15)
C74 C71 C70 C69 179.84(16)
C28 P2 C26 C27 -142.25(14)
C28 P2 C26 C25 37.79(19)
C28 P2 C34 C39 94.1(10)
C28 P2 C34 C35 -85.0(11)
C28 P2 C34A C39A 102.4(13)
C28 P2 C34A C35A -81.0(15)
C28 C29 C30 C31 -0.2(3)
C76 C75 C80 C79 -2.4(2)
C76 C75 B1 C59 106.52(16)
C76 C75 B1 C51 -131.28(15)
C76 C75 B1 C67 -13.11(19)
C76 C77 C81 F20 -153.72(18)
C76 C77 C81 F19 -35.9(2)
C76 C77 C81 F21 84.2(3)
C32 C31 C30 C29 -0.1(3)
C31 C32 C33 C28 -0.3(3)
C72 C71 C74 F17 55.3(2)
C72 C71 C74 F16 175.19(16)
C72 C71 C74 F18 -64.1(2)
C72 C71 C70 C69 -1.7(3)
C72 C67 C68 C69 -2.5(2)
C72 C67 B1 C59 -41.97(18)
C72 C67 B1 C75 78.09(17)
C72 C67 B1 C51 -164.25(14)
C6 C1 C2 C3 0.0(3)
C30 C29 C28 P2 172.09(14)
C30 C29 C28 C33 0.3(3)
C9 C10 C11 C12 -1.7(3)
C10 C9 C8 C7 0.8(3)
C10 C11 C12 C7 1.5(3)
C47 N1 C46 O3 -3.4(2)
C47 N1 C46 C41 175.55(15)
C47 N1 C50 C49 54.4(2)
C62 C61 C65 F8 84.4(2)
C62 C61 C65 F9 -33.5(2)
C62 C61 C65 F7 -154.54(19)
C62 C63 C66 F10 -37.2(4)
C62 C63 C66 F11 -156.0(2)
C62 C63 C66 F12 89.9(3)
C62 C63 C66 F10A 34.3(6)
C62 C63 C66 F11A -68.4(7)
C62 C63 C66 F12A 150.3(9)
C70 C71 C74 F17 -126.21(17)
C70 C71 C74 F16 -6.3(2)
C70 C71 C74 F18 114.39(19)
C70 C71 C72 C67 0.0(3)
C70 C69 C73 F15 -105.1(5)
C70 C69 C73 F13 27.0(6)
C70 C69 C73 F14 142.3(4)
C70 C69 C73 F15A -131.5(5)
C70 C69 C73 F14A 97.2(5)
C70 C69 C73 F13A -19.5(5)
C34 P2 C26 C27 102.3(5)
C34 P2 C26 C25 -77.6(5)
C34 P2 C28 C29 168.0(4)
C34 P2 C28 C33 -20.4(4)
C34 C39 C38 C37 -1.6(13)
C34 C35 C36 C37 -1.0(12)
C12 C7 C8 C9 -0.9(3)
C8 C7 C12 C11 -0.2(3)
C8 C9 C10 C11 0.5(4)
C33 C32 C31 C30 0.4(3)
C45 C41 C40 Rh1 -127.50(12)
C45 C41 C40 O2 51.8(2)
C45 C41 C46 O3 124.45(15)
C45 C41 C46 N1 -54.5(2)
C45 C41 C42 C43 -28.7(3)
C45 C41 C42 C43A 0.7(4)
C45 C44 C43 C42 -36.2(5)
C3 C4 C5 C6 0.0(3)
B1 C59 C60 C61 178.16(14)
B1 C59 C64 C63 -178.62(14)
B1 C75 C80 C79 177.14(14)
B1 C75 C76 C77 -179.09(14)
B1 C67 C68 C69 170.02(15)
B1 C67 C72 C71 -170.76(14)
C82 C79 C78 C77 179.40(16)
C82 C79 C80 C75 -177.66(15)
C21 C19 C22 C27 -87.06(18)
C21 C19 C22 C23 88.8(2)
C42 C41 C40 Rh1 120.76(12)
C42 C41 C40 O2 -59.9(2)
C42 C41 C46 O3 -114.64(16)
C42 C41 C46 N1 66.4(2)
C42 C41 C45 C44 5.9(3)
C42 C41 C45 C44A 24.6(5)
C42 C43A C44A C45 39.7(11)
C81 C77 C76 C75 -175.59(15)
C39 C34 C35 C36 0.8(15)
C39 C38 C37 C36 1.5(10)
C65 C61 C62 C63 -178.99(16)
C48 O4 C49 C50 59.8(2)
C50 N1 C46 O3 176.19(16)
C50 N1 C46 C41 -4.8(3)
C50 N1 C47 C48 -54.2(2)
C66 C63 C62 C61 -179.84(16)
C73 C69 C70 C71 -179.44(18)
C35 C34 C39 C38 0.5(16)
C35 C36 C37 C38 -0.2(9)
C20 C19 C22 C27 153.63(16)
C20 C19 C22 C23 -30.5(2)
C49 O4 C48 C47 -58.7(2)
C37A C36A C35A C34A 0.2(16)
C36A C37A C38A C39A 0.9(14)
C36A C35A C34A P2 -177.3(11)
C36A C35A C34A C39A -1(2)
C38A C37A C36A C35A -0.2(14)
C38A C39A C34A P2 178.2(11)
C38A C39A C34A C35A 2(2)
C34A P2 C26 C27 109.0(6)
C34A P2 C26 C25 -71.0(6)
C34A P2 C28 C29 157.9(5)
C34A P2 C28 C33 -30.4(5)
C34A C39A C38A C37A -1.5(18)
